data_4315839
loop_
_publ_author_name
'Zohreh Hassanzadeh Fard'
'Ma\/lgorzata Ho\/ly\'nska'
'Stefanie Dehnen'

_publ_section_title
;
 Organotin Chalcogenide Salts: Synthesis, Characterization, and Extended
 Crystal Structures
;
_journal_name_full 'Inorganic Chemistry'
_journal_page_first 5748
_journal_page_last 5752
_journal_paper_doi 10.1021/ic100700f
_journal_volume 49
_journal_year 2010
_chemical_formula_moiety '(C6 H24 Na2 O12 S3 Sn2), (H2O)'
_chemical_formula_sum 'C6 H26 Na2 O13 S3 Sn2'
_chemical_formula_weight 685.81
_space_group_IT_number 2
_symmetry_cell_setting triclinic
_symmetry_space_group_name_Hall '-P 1'
_symmetry_space_group_name_H-M 'P -1'
_atom_sites_solution_hydrogens geom
_atom_sites_solution_primary direct
_atom_sites_solution_secondary difmap
_audit_creation_method SHELXL-97
_cell_angle_alpha 102.45(3)
_cell_angle_beta 94.05(3)
_cell_angle_gamma 98.75(3)
_cell_formula_units_Z 12
_cell_length_a 10.894(3)
_cell_length_b 18.901(4)
_cell_length_c 34.253(7)
_cell_measurement_reflns_used 38962
_cell_measurement_temperature 100(2)
_cell_measurement_theta_max 52.73
_cell_measurement_theta_min 2.79
_cell_volume 6768(3)
_diffrn_ambient_temperature 100(2)
_diffrn_measured_fraction_theta_full 0.988
_diffrn_measured_fraction_theta_max 0.988
_diffrn_measurement_device_type IPDSII
_diffrn_measurement_method /w
_diffrn_radiation_monochromator graphite
_diffrn_radiation_source 'fine-focus sealed tube'
_diffrn_radiation_type MoK\a
_diffrn_radiation_wavelength 0.71073
_diffrn_reflns_av_R_equivalents 0.0640
_diffrn_reflns_av_sigmaI/netI 0.0711
_diffrn_reflns_limit_h_max 12
_diffrn_reflns_limit_h_min -12
_diffrn_reflns_limit_k_max 22
_diffrn_reflns_limit_k_min -22
_diffrn_reflns_limit_l_max 40
_diffrn_reflns_limit_l_min -40
_diffrn_reflns_number 52808
_diffrn_reflns_theta_full 25.00
_diffrn_reflns_theta_max 25.00
_diffrn_reflns_theta_min 1.22
_exptl_absorpt_coefficient_mu 2.581
_exptl_absorpt_correction_T_max 0.430
_exptl_absorpt_correction_T_min 0.231
_exptl_absorpt_correction_type multi-scan
_exptl_absorpt_process_details 'XPREP in SHELXTL (Bruker, 1997)'
_exptl_crystal_colour colorless
_exptl_crystal_density_diffrn 2.019
_exptl_crystal_density_method 'not measured'
_exptl_crystal_description block
_exptl_crystal_F_000 4032
_exptl_crystal_size_max 0.27
_exptl_crystal_size_mid 0.21
_exptl_crystal_size_min 0.03
_refine_diff_density_max 1.84
_refine_diff_density_min -0.93
_refine_diff_density_rms 0.14
_refine_ls_extinction_method none
_refine_ls_goodness_of_fit_ref 1.004
_refine_ls_hydrogen_treatment constr
_refine_ls_matrix_type full
_refine_ls_number_parameters 1405
_refine_ls_number_reflns 23533
_refine_ls_number_restraints 3
_refine_ls_restrained_S_all 1.169
_refine_ls_R_factor_all 0.0693
_refine_ls_R_factor_gt 0.0422
_refine_ls_shift/su_max 0.003
_refine_ls_shift/su_mean 0.000
_refine_ls_structure_factor_coef Fsqd
_refine_ls_weighting_details 'calc w=1/[\s^2^(Fo^2^)+(0.0300P)^2^] where P=(Fo^2^+2Fc^2^)/3'
_refine_ls_weighting_scheme calc
_refine_ls_wR_factor_gt 0.0944
_refine_ls_wR_factor_ref 0.0981
_reflns_number_gt 14013
_reflns_number_total 23533
_reflns_threshold_expression >2sigma(I)
_cod_data_source_file ic100700f_si_004.cif
_cod_data_source_block zh7ab
_cod_database_code 4315839

loop_
_symmetry_equiv_pos_as_xyz
'x, y, z'
'-x, -y, -z'

loop_
_atom_site_label
_atom_site_type_symbol
_atom_site_fract_x
_atom_site_fract_y
_atom_site_fract_z
_atom_site_U_iso_or_equiv
_atom_site_adp_type
_atom_site_occupancy
_atom_site_symmetry_multiplicity
_atom_site_calc_flag
_atom_site_refinement_flags
_atom_site_disorder_assembly
_atom_site_disorder_group
Sn1 Sn 2.08689(5) 0.69038(3) 1.011666(17) 0.03145(13) Uani 1 1 d . . .
Sn2 Sn 1.88625(5) 0.79633(3) 0.979640(17) 0.03104(13) Uani 1 1 d . . .
Sn3 Sn 1.55443(5) 0.68431(3) 0.964570(17) 0.03053(13) Uani 1 1 d . . .
Sn4 Sn 1.41790(5) 0.81297(3) 1.028787(17) 0.03064(13) Uani 1 1 d . . .
Sn5 Sn 1.06156(5) 0.31819(3) 0.696179(17) 0.03200(13) Uani 1 1 d . . .
Sn6 Sn 1.19302(5) 0.18270(3) 0.636959(17) 0.03276(14) Uani 1 1 d . . .
Sn7 Sn 1.52341(5) 0.29751(3) 0.647341(17) 0.03299(14) Uani 1 1 d . . .
Sn8 Sn 0.73296(5) 0.19928(3) 0.682639(17) 0.03308(14) Uani 1 1 d . . .
Sn9 Sn 1.77823(5) 1.31069(3) 1.363289(16) 0.03069(13) Uani 1 1 d . . .
Sn10 Sn 1.91228(5) 1.17961(3) 1.299690(16) 0.03056(13) Uani 1 1 d . . .
Sn11 Sn 2.24279(5) 1.29582(3) 1.316165(17) 0.03153(13) Uani 1 1 d . . .
Sn12 Sn 2.44980(5) 1.19307(3) 1.347873(17) 0.03159(13) Uani 1 1 d . . .
S1 S 1.2500(2) 0.76372(11) 1.06295(6) 0.0363(5) Uani 1 1 d . . .
S2 S 2.08750(19) 0.77089(10) 0.96244(6) 0.0337(5) Uani 1 1 d . . .
S3 S 1.88163(19) 0.71295(10) 1.02648(6) 0.0342(5) Uani 1 1 d . . .
S4 S 1.72096(19) 0.72868(10) 0.92754(6) 0.0334(5) Uani 1 1 d . . .
S5 S 1.60818(19) 0.76428(10) 1.03466(6) 0.0330(5) Uani 1 1 d . . .
S6 S 1.36881(19) 0.73804(10) 0.95761(6) 0.0325(4) Uani 1 1 d . . .
S7 S 0.8926(2) 0.27748(10) 0.73257(6) 0.0373(5) Uani 1 1 d . . .
S8 S 1.01128(19) 0.23758(10) 0.62651(6) 0.0347(5) Uani 1 1 d . . .
S9 S 1.24500(19) 0.26380(10) 0.70612(6) 0.0349(5) Uani 1 1 d . . .
S10 S 1.3565(2) 0.22207(10) 0.59819(6) 0.0369(5) Uani 1 1 d . . .
S11 S 1.5291(2) 0.22182(10) 0.69897(6) 0.0362(5) Uani 1 1 d . . .
S12 S 1.72176(19) 0.26906(10) 0.62849(6) 0.0350(5) Uani 1 1 d . . .
S13 S 1.96276(19) 1.25587(10) 1.37041(6) 0.0342(5) Uani 1 1 d . . .
S14 S 2.08075(19) 1.22435(10) 1.26391(6) 0.0332(5) Uani 1 1 d . . .
S15 S 2.24615(19) 1.21490(10) 1.36489(6) 0.0356(5) Uani 1 1 d . . .
S16 S 2.44528(19) 1.27255(10) 1.29838(6) 0.0342(5) Uani 1 1 d . . .
S17 S 1.61003(19) 1.26754(10) 1.39967(6) 0.0341(5) Uani 1 1 d . . .
S18 S 1.72643(19) 1.23293(10) 1.29234(6) 0.0329(4) Uani 1 1 d . . .
O1 O 2.0508(5) 0.6196(3) 1.06028(16) 0.0357(13) Uani 1 1 d . . .
O2 O 2.1359(5) 0.5353(3) 1.08404(17) 0.0369(13) Uani 1 1 d . . .
O3 O 1.9209(5) 0.8741(3) 0.93133(16) 0.0348(13) Uani 1 1 d . . .
O4 O 1.8615(6) 0.9746(3) 0.91730(17) 0.0418(15) Uani 1 1 d . . .
O5 O 1.4665(5) 0.6141(3) 0.90340(16) 0.0352(13) Uani 1 1 d . . .
O6 O 1.4211(5) 0.4980(2) 0.86788(16) 0.0331(13) Uani 1 1 d . . .
O7 O 1.4958(5) 0.8798(3) 1.09334(16) 0.0356(13) Uani 1 1 d . . .
O8 O 1.5572(5) 0.9947(3) 1.12850(16) 0.0331(12) Uani 1 1 d . . .
O9 O 1.1437(5) 0.3879(2) 0.75870(16) 0.0370(13) Uani 1 1 d . . .
O10 O 1.2028(5) 0.5033(2) 0.79340(16) 0.0344(13) Uani 1 1 d . . .
O11 O 1.1082(5) 0.1073(3) 0.57578(16) 0.0366(13) Uani 1 1 d . . .
O12 O 1.0948(5) -0.0072(2) 0.53964(16) 0.0350(13) Uani 1 1 d . . .
O13 O 1.5446(5) 0.3649(3) 0.59786(16) 0.0405(14) Uani 1 1 d . . .
O14 O 1.5345(6) 0.4752(3) 0.58644(17) 0.0428(15) Uani 1 1 d . . .
O15 O 0.7037(5) 0.1254(3) 0.73210(16) 0.0371(13) Uani 1 1 d . . .
O16 O 0.7917(5) 0.0386(3) 0.75291(17) 0.0371(13) Uani 1 1 d . . .
O17 O 2.2687(5) 1.3745(3) 1.26939(17) 0.0383(14) Uani 1 1 d . . .
O18 O 2.1979(6) 1.4723(3) 1.25618(18) 0.0452(16) Uani 1 1 d . . .
O19 O 2.4223(5) 1.1175(3) 1.39589(16) 0.0358(13) Uani 1 1 d . . .
O20 O 2.4877(5) 1.0201(3) 1.41137(17) 0.0394(14) Uani 1 1 d . . .
O21 O 1.8692(5) 1.3830(3) 1.42438(16) 0.0364(13) Uani 1 1 d . . .
O22 O 1.8984(5) 1.4991(2) 1.46009(16) 0.0349(13) Uani 1 1 d . . .
O23 O 1.8281(5) 1.1101(2) 1.23670(16) 0.0328(13) Uani 1 1 d . . .
O24 O 1.7857(5) 0.9949(3) 1.20051(16) 0.0351(13) Uani 1 1 d . . .
C1 C 2.1376(9) 0.5862(4) 0.9854(3) 0.039(2) Uani 1 1 d . . .
H1A H 2.0661 0.5531 0.9703 0.047 Uiso 1 1 calc R . .
H1B H 2.2006 0.5926 0.9676 0.047 Uiso 1 1 calc R . .
C2 C 2.1876(8) 0.5558(4) 1.0200(2) 0.0353(19) Uani 1 1 d . . .
H2A H 2.1825 0.5037 1.0107 0.042 Uiso 1 1 calc R . .
H2B H 2.2742 0.5770 1.0272 0.042 Uiso 1 1 calc R . .
C3 C 2.1192(8) 0.5704(4) 1.0573(2) 0.0339(19) Uani 1 1 d . . .
C4 C 1.8606(8) 0.9058(4) 1.0099(2) 0.0324(18) Uani 1 1 d . . .
H4A H 1.8028 0.9023 1.0296 0.039 Uiso 1 1 calc R . .
H4B H 1.9389 0.9336 1.0235 0.039 Uiso 1 1 calc R . .
C5 C 1.8118(8) 0.9437(4) 0.9797(3) 0.039(2) Uani 1 1 d . . .
H5A H 1.8256 0.9956 0.9913 0.046 Uiso 1 1 calc R . .
H5B H 1.7232 0.9274 0.9740 0.046 Uiso 1 1 calc R . .
C6 C 1.8702(8) 0.9310(4) 0.9401(3) 0.0343(19) Uani 1 1 d . . .
C7 C 1.5504(8) 0.5752(4) 0.9736(3) 0.0369(19) Uani 1 1 d . . .
H7A H 1.6239 0.5732 0.9903 0.044 Uiso 1 1 calc R . .
H7B H 1.4785 0.5611 0.9867 0.044 Uiso 1 1 calc R . .
C8 C 1.5448(8) 0.5224(4) 0.9314(2) 0.0353(19) Uani 1 1 d . . .
H8A H 1.6284 0.5204 0.9246 0.042 Uiso 1 1 calc R . .
H8B H 1.5070 0.4738 0.9328 0.042 Uiso 1 1 calc R . .
C9 C 1.4721(8) 0.5456(4) 0.8987(2) 0.0334(19) Uani 1 1 d . . .
C10 C 1.4246(8) 0.9236(4) 1.0227(3) 0.038(2) Uani 1 1 d . . .
H10A H 1.4910 0.9361 1.0072 0.045 Uiso 1 1 calc R . .
H10B H 1.3475 0.9281 1.0089 0.045 Uiso 1 1 calc R . .
C11 C 1.4456(12) 0.9756(4) 1.0636(3) 0.064(3) Uani 1 1 d . . .
H11A H 1.3665 0.9878 1.0707 0.077 Uiso 1 1 calc R . .
H11B H 1.4975 1.0202 1.0615 0.077 Uiso 1 1 calc R . .
C12 C 1.5046(7) 0.9489(4) 1.0976(2) 0.0340(19) Uani 1 1 d . . .
C13 C 1.0803(8) 0.4271(4) 0.6865(3) 0.040(2) Uani 1 1 d . . .
H13A H 1.1514 0.4365 0.6722 0.048 Uiso 1 1 calc R . .
H13B H 1.0073 0.4320 0.6706 0.048 Uiso 1 1 calc R . .
C14 C 1.0964(9) 0.4825(4) 0.7269(3) 0.046(2) Uani 1 1 d . . .
H14A H 1.1487 0.5267 0.7245 0.055 Uiso 1 1 calc R . .
H14B H 1.0162 0.4945 0.7327 0.055 Uiso 1 1 calc R . .
C15 C 1.1522(7) 0.4572(4) 0.7620(2) 0.0340(19) Uani 1 1 d . . .
C16 C 1.1964(8) 0.0757(4) 0.6471(3) 0.039(2) Uani 1 1 d . . .
H16A H 1.2683 0.0765 0.6652 0.047 Uiso 1 1 calc R . .
H16B H 1.1230 0.0596 0.6589 0.047 Uiso 1 1 calc R . .
C17 C 1.2011(8) 0.0225(4) 0.6062(2) 0.039(2) Uani 1 1 d . . .
H17A H 1.2867 0.0236 0.6010 0.046 Uiso 1 1 calc R . .
H17B H 1.1677 -0.0266 0.6079 0.046 Uiso 1 1 calc R . .
C18 C 1.1304(8) 0.0404(4) 0.5717(3) 0.0357(19) Uani 1 1 d . . .
C19 C 1.5036(9) 0.4065(4) 0.6786(3) 0.040(2) Uani 1 1 d . . .
H19A H 1.4389 0.4032 0.6961 0.048 Uiso 1 1 calc R . .
H19B H 1.5803 0.4306 0.6947 0.048 Uiso 1 1 calc R . .
C20 C 1.4712(9) 0.4505(4) 0.6486(3) 0.045(2) Uani 1 1 d . . .
H20A H 1.3818 0.4444 0.6440 0.054 Uiso 1 1 calc R . .
H20B H 1.5016 0.5016 0.6605 0.054 Uiso 1 1 calc R . .
C21 C 1.5221(8) 0.4309(4) 0.6086(2) 0.0341(19) Uani 1 1 d . . .
C22 C 0.7822(8) 0.0937(4) 0.6561(2) 0.039(2) Uani 1 1 d . . .
H22A H 0.7090 0.0600 0.6426 0.046 Uiso 1 1 calc R . .
H22B H 0.8405 0.0994 0.6368 0.046 Uiso 1 1 calc R . .
C23 C 0.8404(8) 0.0643(4) 0.6898(2) 0.0350(19) Uani 1 1 d . . .
H23A H 0.9262 0.0877 0.6964 0.042 Uiso 1 1 calc R . .
H23B H 0.8389 0.0125 0.6803 0.042 Uiso 1 1 calc R . .
C24 C 0.7736(7) 0.0771(4) 0.7277(2) 0.0313(18) Uani 1 1 d . . .
C25 C 1.7730(8) 1.4193(4) 1.3554(2) 0.0353(19) Uani 1 1 d . . .
H25A H 1.8454 1.4366 1.3435 0.042 Uiso 1 1 calc R . .
H25B H 1.7000 1.4194 1.3381 0.042 Uiso 1 1 calc R . .
C26 C 1.7703(8) 1.4698(4) 1.3974(3) 0.038(2) Uani 1 1 d . . .
H26A H 1.7986 1.5200 1.3964 0.046 Uiso 1 1 calc R . .
H26B H 1.6858 1.4658 1.4041 0.046 Uiso 1 1 calc R . .
C27 C 1.8512(7) 1.4505(4) 1.4300(2) 0.0316(18) Uani 1 1 d . . .
C28 C 1.9075(8) 1.0698(4) 1.3069(3) 0.0369(19) Uani 1 1 d . . .
H28A H 1.9797 1.0673 1.3240 0.044 Uiso 1 1 calc R . .
H28B H 1.8343 1.0547 1.3191 0.044 Uiso 1 1 calc R . .
C29 C 1.9057(8) 1.0180(4) 1.2646(3) 0.039(2) Uani 1 1 d . . .
H29A H 1.9901 1.0170 1.2585 0.047 Uiso 1 1 calc R . .
H29B H 1.8686 0.9690 1.2654 0.047 Uiso 1 1 calc R . .
C30 C 1.8341(7) 1.0416(4) 1.2314(2) 0.0342(19) Uani 1 1 d . . .
C31 C 2.2053(8) 1.4012(4) 1.3479(3) 0.039(2) Uani 1 1 d . . .
H31A H 2.1462 1.3942 1.3668 0.046 Uiso 1 1 calc R . .
H31B H 2.2810 1.4308 1.3624 0.046 Uiso 1 1 calc R . .
C32 C 2.1537(8) 1.4390(4) 1.3179(3) 0.040(2) Uani 1 1 d . . .
H32A H 2.1643 1.4906 1.3300 0.047 Uiso 1 1 calc R . .
H32B H 2.0656 1.4209 1.3121 0.047 Uiso 1 1 calc R . .
C33 C 2.2107(8) 1.4299(4) 1.2785(3) 0.036(2) Uani 1 1 d . . .
C34 C 2.4871(8) 1.0868(4) 1.3182(2) 0.0342(19) Uani 1 1 d . . .
H34A H 2.4115 1.0568 1.3039 0.041 Uiso 1 1 calc R . .
H34B H 2.5465 1.0925 1.2993 0.041 Uiso 1 1 calc R . .
C35 C 2.5382(8) 1.0504(4) 1.3494(2) 0.0363(19) Uani 1 1 d . . .
H35A H 2.5284 0.9986 1.3379 0.044 Uiso 1 1 calc R . .
H35B H 2.6261 1.0689 1.3556 0.044 Uiso 1 1 calc R . .
C36 C 2.4779(7) 1.0615(4) 1.3879(3) 0.0348(19) Uani 1 1 d . . .
Na1 Na 1.8237(3) 0.87200(14) 1.17243(9) 0.0344(7) Uani 1 1 d . . .
Na2 Na 1.7781(3) 1.03088(15) 1.13463(10) 0.0360(7) Uani 1 1 d . . .
Na3 Na 1.5157(3) 1.11995(15) 1.15534(9) 0.0343(7) Uani 1 1 d . . .
Na4 Na 1.5652(3) 0.96318(15) 1.19476(9) 0.0351(7) Uani 1 1 d . . .
Na5 Na 1.1580(3) 0.62350(14) 0.82043(9) 0.0339(7) Uani 1 1 d . . .
Na6 Na 1.2019(3) 0.46799(15) 0.86003(9) 0.0360(7) Uani 1 1 d . . .
Na7 Na 1.4624(3) 0.37726(14) 0.84230(9) 0.0345(7) Uani 1 1 d . . .
Na8 Na 1.4246(3) 0.53386(15) 0.80144(10) 0.0363(7) Uani 1 1 d . . .
Na9 Na 1.8380(3) 1.61791(14) 1.48637(9) 0.0345(7) Uani 1 1 d . . .
Na10 Na 1.8848(3) 1.46122(15) 1.52604(10) 0.0367(7) Uani 1 1 d . . .
Na11 Na 1.1618(3) -0.12146(14) 0.51287(9) 0.0363(7) Uani 1 1 d . . .
Na12 Na 1.1228(3) 0.04494(15) 0.47879(10) 0.0388(8) Uani 1 1 d . . .
O101 O 1.1235(6) 0.7376(3) 0.86120(17) 0.0446(15) Uani 1 1 d . . .
O102 O 1.1686(5) 0.5930(3) 0.88658(16) 0.0387(14) Uani 1 1 d . . .
O103 O 1.8814(6) 0.8100(3) 1.22176(18) 0.0480(15) Uani 1 1 d . . .
O104 O 0.9462(5) 0.5594(3) 0.81755(17) 0.0393(14) Uani 1 1 d . . .
O105 O 1.2081(6) 0.4339(3) 0.92247(17) 0.0421(14) Uani 1 1 d . . .
O106 O 0.9832(5) 0.4313(3) 0.84580(17) 0.0377(13) Uani 1 1 d . . .
O107 O 1.3836(5) 0.3299(3) 0.89699(18) 0.0467(15) Uani 1 1 d . . .
O108 O 1.2449(5) 0.3502(3) 0.82319(17) 0.0370(13) Uani 1 1 d . . .
O109 O 1.5242(5) 0.2659(3) 0.80411(17) 0.0419(14) Uani 1 1 d . . .
O110 O 1.4557(5) 0.4081(3) 0.77644(17) 0.0386(14) Uani 1 1 d . . .
O111 O 1.6773(5) 0.4312(3) 0.85059(18) 0.0404(14) Uani 1 1 d . . .
O112 O 1.6358(6) 0.5602(3) 0.8231(2) 0.0519(17) Uani 1 1 d . . .
O113 O 1.3783(5) 0.6527(3) 0.83319(17) 0.0377(13) Uani 1 1 d . . .
O114 O 1.6051(5) 0.8445(3) 1.16173(17) 0.0373(13) Uani 1 1 d . . .
O201 O 1.8583(5) 0.7598(3) 1.12516(18) 0.0407(14) Uani 1 1 d . . .
O202 O 1.8063(5) 0.9060(3) 1.10706(16) 0.0363(13) Uani 1 1 d . . .
O203 O 1.1171(6) 0.6713(3) 0.76402(18) 0.0470(15) Uani 1 1 d . . .
O204 O 2.0364(5) 0.9266(3) 1.17753(17) 0.0385(13) Uani 1 1 d . . .
O205 O 1.4695(6) 0.5768(3) 0.74266(18) 0.0471(15) Uani 1 1 d . . .
O206 O 1.9962(5) 1.0522(3) 1.15089(18) 0.0437(15) Uani 1 1 d . . .
O207 O 1.8113(6) 1.0768(3) 1.07528(18) 0.0441(15) Uani 1 1 d . . .
O208 O 1.7353(5) 1.1492(3) 1.16715(16) 0.0362(13) Uani 1 1 d . . .
O209 O 1.4745(6) 1.1639(3) 1.09745(17) 0.0422(14) Uani 1 1 d . . .
O210 O 1.4759(6) 1.2349(3) 1.19574(17) 0.0429(15) Uani 1 1 d . . .
O211 O 1.5316(5) 1.0887(3) 1.22059(16) 0.0366(13) Uani 1 1 d . . .
O212 O 1.3064(5) 1.0566(3) 1.15244(17) 0.0399(14) Uani 1 1 d . . .
O213 O 1.5492(6) 0.9208(3) 1.25478(17) 0.0434(14) Uani 1 1 d . . .
O214 O 1.3451(5) 0.9324(3) 1.18211(17) 0.0394(14) Uani 1 1 d . . .
O301 O 1.7987(6) 1.7343(3) 1.52935(18) 0.0431(15) Uani 1 1 d . . .
O302 O 1.8534(5) 1.5863(3) 1.55132(17) 0.0386(14) Uani 1 1 d . . .
O303 O 1.6242(5) 1.5618(3) 1.48422(17) 0.0411(14) Uani 1 1 d . . .
O304 O 1.8168(6) 1.4287(3) 1.58610(19) 0.0543(17) Uani 1 1 d . . .
O305 O 1.6838(6) 1.4249(3) 1.4969(2) 0.0558(18) Uani 1 1 d . . .
O306 O 1.9423(5) 1.3443(3) 1.49766(16) 0.0365(13) Uani 1 1 d . . .
O307 O 1.8197(6) 1.6640(3) 1.42833(18) 0.0483(16) Uani 1 1 d . . .
O401 O 1.3748(5) -0.0577(3) 0.51571(17) 0.0400(14) Uani 1 1 d . . .
O402 O 1.1557(5) -0.0778(3) 0.45180(17) 0.0402(14) Uani 1 1 d . . .
O403 O 1.2021(6) -0.2353(3) 0.47147(17) 0.0420(14) Uani 1 1 d . . .
O405 O 1.1956(6) -0.1659(3) 0.57056(18) 0.0470(15) Uani 1 1 d . . .
O406 O 1.0594(5) 0.1605(3) 0.50421(17) 0.0390(14) Uani 1 1 d . . .
O407 O 1.1611(6) 0.0733(3) 0.41488(18) 0.0474(15) Uani 1 1 d . . .
O408 O 1.3317(5) 0.0828(3) 0.51410(17) 0.0430(14) Uani 1 1 d . . .
O501 O 0.4021(5) 0.1902(3) 0.47360(17) 0.0434(14) Uani 1 1 d . . .
H501 H 0.4064 0.1819 0.4487 0.065 Uiso 1 1 d . . .
H502 H 0.3839 0.2304 0.4856 0.065 Uiso 1 1 d D . .
O502 O 0.2740(6) 0.0983(3) 0.23319(17) 0.0415(14) Uani 1 1 d . . .
H521 H 0.2455 0.0596 0.2402 0.062 Uiso 1 1 d . . .
H522 H 0.2467 0.1369 0.2425 0.062 Uiso 1 1 d . . .
O503 O 0.0908(5) 0.4003(3) 0.10115(18) 0.0422(14) Uani 1 1 d . . .
H531 H 0.1157 0.4387 0.0933 0.063 Uiso 1 1 d . . .
H532 H 0.0142 0.3843 0.0994 0.063 Uiso 1 1 d . . .
O504 O 0.3989(6) 0.3940(3) 0.43356(17) 0.0429(14) Uani 1 1 d . . .
H541 H 0.4346 0.3571 0.4285 0.064 Uiso 1 1 d . . .
H542 H 0.4140 0.4272 0.4209 0.064 Uiso 1 1 d . . .
O505 O 0.0797(6) 0.1961(3) 0.14966(17) 0.0440(15) Uani 1 1 d . . .
H551 H 0.0921 0.1829 0.1254 0.066 Uiso 1 1 d . . .
H552 H 0.0460 0.2335 0.1569 0.066 Uiso 1 1 d D . .
O506 O 0.7110(5) 0.4035(3) 0.76881(17) 0.0417(14) Uani 1 1 d . . .
H561 H 0.7441 0.3657 0.7638 0.063 Uiso 1 1 d . . .
H562 H 0.7408 0.4398 0.7599 0.063 Uiso 1 1 d . . .
O507 O 0.9353(5) 0.1110(3) 0.90439(18) 0.0418(14) Uani 1 1 d . . .
H571 H 0.9053 0.0702 0.9089 0.063 Uiso 1 1 d . . .
H572 H 0.9011 0.1476 0.9127 0.063 Uiso 1 1 d . . .
O508 O 0.5886(5) 0.2965(3) 0.51990(17) 0.0423(14) Uani 1 1 d . . .
H581 H 0.5453 0.2546 0.5101 0.063 Uiso 1 1 d D . .
H582 H 0.5782 0.3193 0.5431 0.063 Uiso 1 1 d . . .
O509 O 0.2722(5) 0.3032(3) 0.18942(18) 0.0442(15) Uani 1 1 d . . .
H591 H 0.2069 0.2748 0.1776 0.066 Uiso 1 1 d D . .
H592 H 0.3396 0.2867 0.1902 0.066 Uiso 1 1 d . . .
O510 O 0.6093(5) 0.1048(3) 0.56631(17) 0.0396(14) Uani 1 1 d . . .
H511 H 0.5809 0.0701 0.5766 0.059 Uiso 1 1 d . . .
H512 H 0.6134 0.1484 0.5794 0.059 Uiso 1 1 d . . .
O511 O 0.9631(5) 0.2765(3) 0.82918(18) 0.0445(14) Uani 1 1 d . . .
H611 H 0.8935 0.2492 0.8275 0.067 Uiso 1 1 d D . .
H612 H 0.9671 0.3222 0.8365 0.067 Uiso 1 1 d . . .
O512 O 0.7200(6) 0.2194(3) 0.84053(18) 0.0486(15) Uani 1 1 d . . .
H621 H 0.7226 0.2046 0.8157 0.073 Uiso 1 1 d D . .
H622 H 0.7281 0.1911 0.8560 0.073 Uiso 1 1 d . . .

loop_
_atom_site_aniso_label
_atom_site_aniso_U_11
_atom_site_aniso_U_22
_atom_site_aniso_U_33
_atom_site_aniso_U_23
_atom_site_aniso_U_13
_atom_site_aniso_U_12
Sn1 0.0308(3) 0.0293(3) 0.0343(3) 0.0064(2) 0.0039(2) 0.0063(2)
Sn2 0.0303(3) 0.0287(3) 0.0339(3) 0.0062(2) 0.0039(2) 0.0056(2)
Sn3 0.0310(3) 0.0265(3) 0.0325(3) 0.0039(2) 0.0028(2) 0.0044(2)
Sn4 0.0318(3) 0.0269(3) 0.0319(3) 0.0041(2) 0.0029(2) 0.0051(2)
Sn5 0.0345(3) 0.0264(2) 0.0334(3) 0.0039(2) 0.0030(2) 0.0045(2)
Sn6 0.0361(3) 0.0274(3) 0.0337(3) 0.0042(2) 0.0024(2) 0.0063(2)
Sn7 0.0365(3) 0.0282(3) 0.0342(3) 0.0059(2) 0.0037(2) 0.0070(2)
Sn8 0.0343(3) 0.0297(3) 0.0349(3) 0.0064(2) 0.0035(2) 0.0059(2)
Sn9 0.0317(3) 0.0259(2) 0.0330(3) 0.0044(2) 0.0030(2) 0.0041(2)
Sn10 0.0310(3) 0.0261(2) 0.0332(3) 0.0045(2) 0.0026(2) 0.0042(2)
Sn11 0.0312(3) 0.0283(3) 0.0343(3) 0.0061(2) 0.0028(2) 0.0047(2)
Sn12 0.0315(3) 0.0281(3) 0.0348(3) 0.0065(2) 0.0030(2) 0.0050(2)
S1 0.0321(12) 0.0398(10) 0.0345(11) 0.0060(8) 0.0035(9) 0.0022(8)
S2 0.0296(12) 0.0353(10) 0.0390(12) 0.0115(8) 0.0073(9) 0.0081(8)
S3 0.0315(12) 0.0357(10) 0.0386(12) 0.0123(8) 0.0076(9) 0.0082(8)
S4 0.0304(12) 0.0346(10) 0.0336(11) 0.0058(8) 0.0039(9) 0.0032(8)
S5 0.0290(11) 0.0334(9) 0.0342(11) 0.0026(8) 0.0014(9) 0.0065(8)
S6 0.0304(12) 0.0319(9) 0.0327(11) 0.0016(8) 0.0020(9) 0.0066(8)
S7 0.0365(12) 0.0387(10) 0.0343(11) 0.0045(8) 0.0030(9) 0.0050(8)
S8 0.0353(12) 0.0303(9) 0.0357(11) 0.0014(8) 0.0022(9) 0.0071(8)
S9 0.0355(12) 0.0329(9) 0.0339(11) 0.0026(8) 0.0021(9) 0.0070(8)
S10 0.0350(12) 0.0383(10) 0.0351(11) 0.0039(8) 0.0037(9) 0.0064(8)
S11 0.0350(12) 0.0338(9) 0.0422(12) 0.0123(8) 0.0064(9) 0.0073(8)
S12 0.0351(12) 0.0333(9) 0.0368(11) 0.0084(8) 0.0042(9) 0.0052(8)
S13 0.0319(12) 0.0331(9) 0.0357(11) 0.0026(8) 0.0036(9) 0.0072(8)
S14 0.0308(12) 0.0328(9) 0.0337(11) 0.0043(8) 0.0031(9) 0.0035(8)
S15 0.0310(12) 0.0372(10) 0.0415(12) 0.0141(9) 0.0061(9) 0.0067(8)
S16 0.0316(12) 0.0329(9) 0.0406(12) 0.0123(8) 0.0078(9) 0.0062(8)
S17 0.0301(12) 0.0365(10) 0.0336(11) 0.0065(8) 0.0035(9) 0.0018(8)
S18 0.0312(12) 0.0299(9) 0.0346(11) 0.0015(8) 0.0018(9) 0.0056(7)
O1 0.038(3) 0.033(3) 0.038(3) 0.010(2) 0.007(3) 0.010(2)
O2 0.037(3) 0.035(3) 0.038(3) 0.010(2) 0.000(3) 0.006(2)
O3 0.042(4) 0.032(3) 0.033(3) 0.009(2) 0.008(3) 0.008(2)
O4 0.055(4) 0.030(3) 0.039(3) 0.009(2) -0.005(3) 0.005(2)
O5 0.041(4) 0.027(3) 0.035(3) 0.004(2) 0.001(3) 0.004(2)
O6 0.033(3) 0.027(2) 0.036(3) 0.001(2) 0.005(2) 0.004(2)
O7 0.046(4) 0.025(3) 0.033(3) 0.004(2) 0.001(3) 0.001(2)
O8 0.031(3) 0.032(3) 0.033(3) 0.001(2) 0.004(2) 0.005(2)
O9 0.048(4) 0.026(3) 0.034(3) 0.005(2) -0.002(3) 0.004(2)
O10 0.035(3) 0.027(2) 0.037(3) -0.001(2) 0.005(3) 0.005(2)
O11 0.042(4) 0.028(3) 0.035(3) -0.002(2) -0.002(3) 0.005(2)
O12 0.037(3) 0.028(3) 0.035(3) -0.002(2) 0.003(3) 0.006(2)
O13 0.053(4) 0.033(3) 0.037(3) 0.004(2) 0.009(3) 0.015(2)
O14 0.057(4) 0.030(3) 0.040(3) 0.011(2) 0.003(3) 0.000(2)
O15 0.043(4) 0.035(3) 0.038(3) 0.014(2) 0.009(3) 0.012(2)
O16 0.037(3) 0.035(3) 0.038(3) 0.010(2) 0.003(3) 0.003(2)
O17 0.042(4) 0.035(3) 0.039(3) 0.013(2) 0.006(3) 0.004(2)
O18 0.055(4) 0.033(3) 0.048(4) 0.015(3) -0.005(3) 0.004(3)
O19 0.036(3) 0.037(3) 0.037(3) 0.010(2) 0.006(3) 0.010(2)
O20 0.050(4) 0.030(3) 0.039(3) 0.012(2) 0.001(3) 0.006(2)
O21 0.043(4) 0.033(3) 0.030(3) 0.002(2) 0.001(3) 0.006(2)
O22 0.035(3) 0.026(2) 0.037(3) -0.003(2) 0.002(2) 0.002(2)
O23 0.036(3) 0.026(3) 0.034(3) 0.005(2) -0.002(2) 0.003(2)
O24 0.033(3) 0.031(3) 0.038(3) 0.003(2) 0.002(2) 0.004(2)
C1 0.049(6) 0.027(4) 0.041(5) 0.006(3) 0.004(4) 0.006(3)
C2 0.033(5) 0.041(4) 0.035(5) 0.011(4) 0.007(4) 0.010(3)
C3 0.032(5) 0.035(4) 0.033(5) 0.008(3) 0.000(4) 0.002(3)
C4 0.040(5) 0.022(3) 0.035(5) 0.004(3) 0.004(4) 0.010(3)
C5 0.037(5) 0.034(4) 0.046(5) 0.007(4) 0.008(4) 0.010(3)
C6 0.029(5) 0.031(4) 0.040(5) 0.010(4) -0.007(4) -0.001(3)
C7 0.031(5) 0.037(4) 0.042(5) 0.010(4) 0.003(4) 0.003(3)
C8 0.038(5) 0.026(4) 0.042(5) 0.009(3) -0.001(4) 0.007(3)
C9 0.032(5) 0.029(4) 0.038(5) 0.005(3) 0.009(4) 0.005(3)
C10 0.040(5) 0.029(4) 0.045(5) 0.007(3) 0.007(4) 0.009(3)
C11 0.112(10) 0.029(4) 0.048(6) 0.007(4) -0.020(6) 0.016(5)
C12 0.024(5) 0.038(4) 0.036(5) 0.003(4) 0.004(4) 0.002(3)
C13 0.047(6) 0.030(4) 0.041(5) 0.005(3) 0.006(4) 0.009(3)
C14 0.055(6) 0.041(4) 0.041(5) 0.012(4) -0.009(4) 0.010(4)
C15 0.030(5) 0.029(4) 0.042(5) 0.004(3) 0.011(4) 0.006(3)
C16 0.038(5) 0.029(4) 0.047(5) 0.001(3) 0.004(4) 0.006(3)
C17 0.047(6) 0.031(4) 0.039(5) 0.007(3) 0.002(4) 0.013(3)
C18 0.035(5) 0.028(4) 0.043(5) 0.005(3) 0.012(4) 0.003(3)
C19 0.051(6) 0.033(4) 0.037(5) 0.010(4) 0.006(4) 0.010(4)
C20 0.053(6) 0.039(4) 0.042(5) 0.004(4) 0.009(4) 0.011(4)
C21 0.033(5) 0.031(4) 0.036(5) 0.004(3) 0.000(4) 0.006(3)
C22 0.056(6) 0.020(3) 0.038(5) 0.003(3) 0.001(4) 0.008(3)
C23 0.036(5) 0.036(4) 0.033(5) 0.006(3) 0.007(4) 0.009(3)
C24 0.031(5) 0.031(4) 0.029(4) 0.003(3) 0.002(3) 0.003(3)
C25 0.033(5) 0.033(4) 0.037(5) 0.002(3) 0.002(4) 0.006(3)
C26 0.041(5) 0.029(4) 0.043(5) 0.009(3) 0.000(4) 0.004(3)
C27 0.026(4) 0.028(4) 0.043(5) 0.010(3) 0.008(4) 0.008(3)
C28 0.030(5) 0.035(4) 0.046(5) 0.008(4) 0.001(4) 0.007(3)
C29 0.041(5) 0.037(4) 0.042(5) 0.012(4) 0.005(4) 0.012(3)
C30 0.028(5) 0.036(4) 0.037(5) 0.004(3) 0.007(4) 0.004(3)
C31 0.041(5) 0.031(4) 0.042(5) 0.004(3) 0.002(4) 0.006(3)
C32 0.044(5) 0.038(4) 0.038(5) 0.011(4) 0.000(4) 0.008(4)
C33 0.037(5) 0.025(4) 0.044(5) 0.005(3) -0.006(4) 0.003(3)
C34 0.039(5) 0.030(4) 0.031(4) 0.003(3) 0.002(4) 0.005(3)
C35 0.040(5) 0.030(4) 0.038(5) 0.007(3) 0.005(4) 0.005(3)
C36 0.029(5) 0.031(4) 0.040(5) 0.006(4) -0.003(4) 0.001(3)
Na1 0.0337(18) 0.0308(14) 0.0370(18) 0.0046(13) 0.0037(14) 0.0050(12)
Na2 0.0321(18) 0.0324(15) 0.0427(19) 0.0074(13) 0.0029(14) 0.0057(12)
Na3 0.0336(19) 0.0322(15) 0.0366(18) 0.0063(13) 0.0046(14) 0.0059(12)
Na4 0.0350(19) 0.0316(15) 0.0382(18) 0.0075(13) 0.0032(14) 0.0057(12)
Na5 0.0365(19) 0.0290(14) 0.0353(18) 0.0048(12) 0.0048(14) 0.0055(12)
Na6 0.0341(19) 0.0324(15) 0.0392(18) 0.0051(13) 0.0048(14) 0.0028(12)
Na7 0.0369(19) 0.0302(14) 0.0361(18) 0.0069(13) 0.0056(14) 0.0049(12)
Na8 0.0367(19) 0.0295(15) 0.0411(19) 0.0048(13) 0.0045(15) 0.0057(12)
Na9 0.0358(19) 0.0312(14) 0.0357(17) 0.0067(13) 0.0048(14) 0.0040(12)
Na10 0.0358(19) 0.0304(15) 0.0423(19) 0.0065(13) 0.0044(14) 0.0036(12)
Na11 0.040(2) 0.0295(14) 0.0390(18) 0.0054(13) 0.0054(14) 0.0065(12)
Na12 0.039(2) 0.0331(15) 0.0440(19) 0.0090(13) 0.0023(15) 0.0057(13)
O101 0.061(4) 0.029(3) 0.041(4) 0.003(2) 0.011(3) 0.006(2)
O102 0.043(4) 0.034(3) 0.036(3) 0.004(2) 0.003(3) 0.002(2)
O103 0.052(4) 0.043(3) 0.052(4) 0.016(3) 0.002(3) 0.012(3)
O104 0.039(4) 0.039(3) 0.040(3) 0.008(2) 0.006(3) 0.008(2)
O105 0.047(4) 0.041(3) 0.042(4) 0.011(3) 0.012(3) 0.013(2)
O106 0.034(3) 0.034(3) 0.045(3) 0.009(2) 0.006(3) 0.004(2)
O107 0.048(4) 0.041(3) 0.049(4) 0.009(3) 0.003(3) 0.004(2)
O108 0.037(3) 0.033(3) 0.043(3) 0.012(2) 0.005(3) 0.004(2)
O109 0.048(4) 0.029(3) 0.047(4) 0.005(2) 0.013(3) 0.003(2)
O110 0.044(4) 0.033(3) 0.037(3) 0.005(2) 0.003(3) 0.004(2)
O111 0.032(3) 0.037(3) 0.050(4) 0.008(3) 0.004(3) 0.004(2)
O112 0.040(4) 0.050(3) 0.066(4) 0.023(3) -0.001(3) 0.000(3)
O113 0.035(3) 0.034(3) 0.041(3) 0.004(2) 0.002(3) 0.004(2)
O114 0.033(3) 0.032(3) 0.046(3) 0.006(2) 0.005(3) 0.006(2)
O201 0.041(4) 0.030(3) 0.052(4) 0.011(2) 0.006(3) 0.005(2)
O202 0.036(3) 0.035(3) 0.036(3) 0.008(2) -0.001(3) 0.003(2)
O203 0.058(4) 0.040(3) 0.047(4) 0.015(3) 0.008(3) 0.013(3)
O204 0.034(3) 0.036(3) 0.044(3) 0.008(2) 0.005(3) 0.004(2)
O205 0.056(4) 0.040(3) 0.045(4) 0.010(3) 0.012(3) 0.006(3)
O206 0.036(4) 0.037(3) 0.055(4) 0.013(3) -0.003(3) 0.000(2)
O207 0.051(4) 0.036(3) 0.043(4) 0.009(3) 0.005(3) 0.002(2)
O208 0.038(3) 0.030(3) 0.039(3) 0.005(2) 0.006(3) 0.003(2)
O209 0.052(4) 0.036(3) 0.044(4) 0.015(3) 0.008(3) 0.013(2)
O210 0.056(4) 0.030(3) 0.042(3) 0.006(2) 0.014(3) 0.003(2)
O211 0.041(4) 0.030(3) 0.036(3) 0.006(2) -0.001(3) 0.002(2)
O212 0.033(3) 0.040(3) 0.045(4) 0.007(3) 0.004(3) 0.005(2)
O213 0.051(4) 0.042(3) 0.039(3) 0.012(3) 0.010(3) 0.007(3)
O214 0.029(3) 0.040(3) 0.048(4) 0.011(3) 0.001(3) 0.004(2)
O301 0.048(4) 0.031(3) 0.049(4) 0.007(2) 0.009(3) 0.006(2)
O302 0.044(4) 0.032(3) 0.037(3) 0.007(2) 0.000(3) 0.002(2)
O303 0.043(4) 0.039(3) 0.042(3) 0.008(2) 0.005(3) 0.008(2)
O304 0.061(5) 0.051(3) 0.044(4) 0.004(3) 0.011(3) -0.003(3)
O305 0.040(4) 0.050(3) 0.078(5) 0.025(3) -0.005(3) -0.001(3)
O306 0.033(3) 0.037(3) 0.038(3) 0.006(2) 0.004(3) 0.005(2)
O307 0.055(4) 0.041(3) 0.051(4) 0.015(3) 0.004(3) 0.008(3)
O401 0.041(4) 0.034(3) 0.045(4) 0.007(2) 0.008(3) 0.007(2)
O402 0.043(4) 0.037(3) 0.041(3) 0.011(2) 0.003(3) 0.007(2)
O403 0.050(4) 0.031(3) 0.046(4) 0.010(2) 0.014(3) 0.006(2)
O405 0.055(4) 0.045(3) 0.044(4) 0.013(3) 0.007(3) 0.011(3)
O406 0.040(4) 0.035(3) 0.041(3) 0.007(2) 0.008(3) 0.005(2)
O407 0.055(4) 0.043(3) 0.045(4) 0.013(3) 0.008(3) 0.004(3)
O408 0.036(3) 0.044(3) 0.049(4) 0.011(3) 0.006(3) 0.005(2)
O501 0.047(4) 0.037(3) 0.044(4) 0.003(2) 0.010(3) 0.009(2)
O502 0.053(4) 0.027(3) 0.045(4) 0.005(2) 0.011(3) 0.011(2)
O503 0.042(4) 0.035(3) 0.050(4) 0.009(3) 0.013(3) 0.005(2)
O504 0.052(4) 0.036(3) 0.044(3) 0.012(2) 0.010(3) 0.009(2)
O505 0.052(4) 0.034(3) 0.044(4) 0.003(2) 0.008(3) 0.008(2)
O506 0.044(4) 0.034(3) 0.049(4) 0.014(3) 0.006(3) 0.004(2)
O507 0.045(4) 0.032(3) 0.048(4) 0.007(2) 0.010(3) 0.008(2)
O508 0.044(4) 0.035(3) 0.043(3) 0.000(2) 0.013(3) 0.004(2)
O509 0.038(4) 0.034(3) 0.057(4) 0.007(3) 0.002(3) 0.001(2)
O510 0.044(4) 0.030(3) 0.042(3) 0.004(2) 0.006(3) 0.003(2)
O511 0.043(4) 0.041(3) 0.050(4) 0.010(3) 0.003(3) 0.007(2)
O512 0.054(4) 0.048(3) 0.043(4) 0.011(3) 0.003(3) 0.006(3)

loop_
_atom_type_symbol
_atom_type_description
_atom_type_scat_dispersion_real
_atom_type_scat_dispersion_imag
_atom_type_scat_source
C C 0.0033 0.0016 'International Tables Vol C Tables 4.2.6.8 and 6.1.1.4'
H H 0.0000 0.0000 'International Tables Vol C Tables 4.2.6.8 and 6.1.1.4'
O O 0.0106 0.0060 'International Tables Vol C Tables 4.2.6.8 and 6.1.1.4'
S S 0.1246 0.1234 'International Tables Vol C Tables 4.2.6.8 and 6.1.1.4'
Sn Sn -0.6537 1.4246 'International Tables Vol C Tables 4.2.6.8 and 6.1.1.4'
Na Na 0.0362 0.0249 'International Tables Vol C Tables 4.2.6.8 and 6.1.1.4'

loop_
_geom_angle_atom_site_label_1
_geom_angle_atom_site_label_2
_geom_angle_atom_site_label_3
_geom_angle
_geom_angle_site_symmetry_1
_geom_angle_site_symmetry_3
_geom_angle_publ_flag
C1 Sn1 O1 75.6(3) . . ?
C1 Sn1 S3 126.8(2) . . ?
O1 Sn1 S3 79.96(15) . . ?
C1 Sn1 S1 110.7(2) . 1_655 ?
O1 Sn1 S1 83.37(14) . 1_655 ?
S3 Sn1 S1 112.40(8) . 1_655 ?
C1 Sn1 S2 111.2(2) . . ?
O1 Sn1 S2 169.79(15) . . ?
S3 Sn1 S2 89.83(8) . . ?
S1 Sn1 S2 100.55(7) 1_655 . ?
C4 Sn2 S2 121.5(2) . . ?
C4 Sn2 S4 115.8(2) . . ?
S2 Sn2 S4 111.41(8) . . ?
C4 Sn2 O3 73.5(2) . . ?
S2 Sn2 O3 81.00(15) . . ?
S4 Sn2 O3 82.15(13) . . ?
C4 Sn2 S3 111.4(2) . . ?
S2 Sn2 S3 90.58(8) . . ?
S4 Sn2 S3 101.14(7) . . ?
O3 Sn2 S3 171.59(15) . . ?
C7 Sn3 O5 78.3(3) . . ?
C7 Sn3 S6 123.2(2) . . ?
O5 Sn3 S6 80.58(15) . . ?
C7 Sn3 S4 116.0(2) . . ?
O5 Sn3 S4 84.89(15) . . ?
S6 Sn3 S4 113.73(8) . . ?
C7 Sn3 S5 103.3(2) . . ?
O5 Sn3 S5 168.78(16) . . ?
S6 Sn3 S5 89.45(8) . . ?
S4 Sn3 S5 103.98(7) . . ?
C10 Sn4 O7 78.1(3) . . ?
C10 Sn4 S5 120.0(2) . . ?
O7 Sn4 S5 81.67(16) . . ?
C10 Sn4 S1 116.9(3) . . ?
O7 Sn4 S1 83.12(15) . . ?
S5 Sn4 S1 115.86(8) . . ?
C10 Sn4 S6 103.7(2) . . ?
O7 Sn4 S6 170.92(16) . . ?
S5 Sn4 S6 89.83(8) . . ?
S1 Sn4 S6 103.60(7) . . ?
C13 Sn5 O9 78.3(3) . . ?
C13 Sn5 S7 118.2(3) . . ?
O9 Sn5 S7 82.93(15) . . ?
C13 Sn5 S9 120.2(3) . . ?
O9 Sn5 S9 80.09(15) . . ?
S7 Sn5 S9 113.34(8) . . ?
C13 Sn5 S8 103.7(2) . . ?
O9 Sn5 S8 169.63(16) . . ?
S7 Sn5 S8 104.63(7) . . ?
S9 Sn5 S8 90.29(8) . . ?
C16 Sn6 O11 77.4(3) . . ?
C16 Sn6 S8 127.1(2) . . ?
O11 Sn6 S8 81.10(15) . . ?
C16 Sn6 S10 113.2(2) . . ?
O11 Sn6 S10 83.07(15) . . ?
S8 Sn6 S10 111.35(8) . . ?
C16 Sn6 S9 102.9(2) . . ?
O11 Sn6 S9 169.63(16) . . ?
S8 Sn6 S9 90.70(8) . . ?
S10 Sn6 S9 105.95(7) . . ?
C19 Sn7 O13 76.9(3) . . ?
C19 Sn7 S12 121.7(3) . . ?
O13 Sn7 S12 82.22(15) . . ?
C19 Sn7 S10 120.1(2) . . ?
O13 Sn7 S10 82.18(14) . . ?
S12 Sn7 S10 109.74(8) . . ?
C19 Sn7 S11 106.8(2) . . ?
O13 Sn7 S11 172.42(16) . . ?
S12 Sn7 S11 90.22(8) . . ?
S10 Sn7 S11 101.10(7) . . ?
C22 Sn8 S11 126.4(2) . 1_455 ?
C22 Sn8 S7 113.5(2) . . ?
S11 Sn8 S7 110.38(8) 1_455 . ?
C22 Sn8 O15 73.9(3) . . ?
S11 Sn8 O15 81.13(15) 1_455 . ?
S7 Sn8 O15 84.84(14) . . ?
C22 Sn8 S12 107.5(2) . 1_455 ?
S11 Sn8 S12 90.24(8) 1_455 1_455 ?
S7 Sn8 S12 103.47(7) . 1_455 ?
O15 Sn8 S12 169.74(15) . 1_455 ?
C25 Sn9 O21 77.4(3) . . ?
C25 Sn9 S13 126.5(2) . . ?
O21 Sn9 S13 80.62(15) . . ?
C25 Sn9 S17 112.3(2) . . ?
O21 Sn9 S17 86.26(15) . . ?
S13 Sn9 S17 114.13(8) . . ?
C25 Sn9 S18 102.8(2) . . ?
O21 Sn9 S18 167.56(16) . . ?
S13 Sn9 S18 89.58(7) . . ?
S17 Sn9 S18 104.86(7) . . ?
C28 Sn10 O23 77.7(3) . . ?
C28 Sn10 S18 123.0(2) . . ?
O23 Sn10 S18 80.91(15) . . ?
C28 Sn10 S14 115.1(2) . . ?
O23 Sn10 S14 84.05(15) . . ?
S18 Sn10 S14 114.26(8) . . ?
C28 Sn10 S13 103.3(2) . . ?
O23 Sn10 S13 169.50(15) . . ?
S18 Sn10 S13 90.03(7) . . ?
S14 Sn10 S13 104.65(7) . . ?
C31 Sn11 S16 124.5(2) . . ?
C31 Sn11 O17 74.6(3) . . ?
S16 Sn11 O17 82.41(16) . . ?
C31 Sn11 S14 115.8(2) . . ?
S16 Sn11 S14 110.13(8) . . ?
O17 Sn11 S14 82.56(14) . . ?
C31 Sn11 S15 107.9(2) . . ?
S16 Sn11 S15 90.46(7) . . ?
O17 Sn11 S15 172.51(15) . . ?
S14 Sn11 S15 102.15(7) . . ?
C34 Sn12 O19 74.3(3) . . ?
C34 Sn12 S15 123.4(2) . . ?
O19 Sn12 S15 81.32(15) . . ?
C34 Sn12 S17 116.3(2) . 1_655 ?
O19 Sn12 S17 83.02(14) . 1_655 ?
S15 Sn12 S17 110.20(8) . 1_655 ?
C34 Sn12 S16 109.3(2) . . ?
O19 Sn12 S16 171.63(15) . . ?
S15 Sn12 S16 90.48(7) . . ?
S17 Sn12 S16 101.51(7) 1_655 . ?
Sn4 S1 Sn1 107.46(9) . 1_455 ?
Sn2 S2 Sn1 89.53(7) . . ?
Sn1 S3 Sn2 89.99(8) . . ?
Sn3 S4 Sn2 104.20(8) . . ?
Sn4 S5 Sn3 90.36(7) . . ?
Sn3 S6 Sn4 90.23(8) . . ?
Sn5 S7 Sn8 106.24(9) . . ?
Sn6 S8 Sn5 89.49(8) . . ?
Sn5 S9 Sn6 89.53(7) . . ?
Sn6 S10 Sn7 105.46(8) . . ?
Sn8 S11 Sn7 89.64(8) 1_655 . ?
Sn7 S12 Sn8 89.74(8) . 1_655 ?
Sn9 S13 Sn10 90.37(8) . . ?
Sn10 S14 Sn11 105.08(8) . . ?
Sn12 S15 Sn11 89.56(8) . . ?
Sn11 S16 Sn12 89.48(7) . . ?
Sn9 S17 Sn12 104.90(8) . 1_455 ?
Sn10 S18 Sn9 90.02(7) . . ?
C3 O1 Sn1 111.3(5) . . ?
C6 O3 Sn2 111.8(5) . . ?
C9 O5 Sn3 114.1(5) . . ?
C9 O6 Na6 117.7(5) . . ?
C9 O6 Na7 129.4(5) . . ?
Na6 O6 Na7 97.30(19) . . ?
C9 O6 Na8 117.5(4) . . ?
Na6 O6 Na8 92.3(2) . . ?
Na7 O6 Na8 94.6(2) . . ?
C12 O7 Sn4 113.6(5) . . ?
C12 O8 Na2 118.7(5) . . ?
C12 O8 Na4 120.9(5) . . ?
Na2 O8 Na4 92.0(2) . . ?
C12 O8 Na3 128.0(5) . . ?
Na2 O8 Na3 94.78(19) . . ?
Na4 O8 Na3 93.9(2) . . ?
C15 O9 Sn5 114.1(5) . . ?
C15 O10 Na8 117.5(5) . . ?
C15 O10 Na5 128.5(5) . . ?
Na8 O10 Na5 98.08(19) . . ?
C15 O10 Na6 119.6(5) . . ?
Na8 O10 Na6 91.6(2) . . ?
Na5 O10 Na6 93.3(2) . . ?
C18 O11 Sn6 112.7(5) . . ?
C18 O12 Na12 118.0(5) . 2_756 ?
C18 O12 Na11 131.2(5) . . ?
Na12 O12 Na11 98.8(2) 2_756 . ?
C18 O12 Na12 112.1(5) . . ?
Na12 O12 Na12 92.4(2) 2_756 . ?
Na11 O12 Na12 96.2(2) . . ?
C21 O13 Sn7 114.1(5) . . ?
C24 O15 Sn8 110.7(5) . . ?
C33 O17 Sn11 111.8(5) . . ?
C36 O19 Sn12 112.4(5) . . ?
C27 O21 Sn9 113.4(5) . . ?
C27 O22 Na10 122.1(5) . 2_988 ?
C27 O22 Na9 129.0(5) . . ?
Na10 O22 Na9 96.80(19) 2_988 . ?
C27 O22 Na10 114.8(5) . . ?
Na10 O22 Na10 92.0(2) 2_988 . ?
Na9 O22 Na10 93.2(2) . . ?
C30 O23 Sn10 114.1(5) . . ?
C30 O24 Na4 115.6(5) . . ?
C30 O24 Na1 131.4(5) . . ?
Na4 O24 Na1 96.02(19) . . ?
C30 O24 Na2 119.1(5) . . ?
Na4 O24 Na2 91.7(2) . . ?
Na1 O24 Na2 94.2(2) . . ?
C2 C1 Sn1 106.9(5) . . ?
C2 C1 H1A 110.3 . . ?
Sn1 C1 H1A 110.3 . . ?
C2 C1 H1B 110.3 . . ?
Sn1 C1 H1B 110.3 . . ?
H1A C1 H1B 108.6 . . ?
C3 C2 C1 114.6(7) . . ?
C3 C2 H2A 108.6 . . ?
C1 C2 H2A 108.6 . . ?
C3 C2 H2B 108.6 . . ?
C1 C2 H2B 108.6 . . ?
H2A C2 H2B 107.6 . . ?
O2 C3 O1 123.4(8) . . ?
O2 C3 C2 119.1(8) . . ?
O1 C3 C2 117.4(7) . . ?
C5 C4 Sn2 109.4(5) . . ?
C5 C4 H4A 109.8 . . ?
Sn2 C4 H4A 109.8 . . ?
C5 C4 H4B 109.8 . . ?
Sn2 C4 H4B 109.8 . . ?
H4A C4 H4B 108.2 . . ?
C4 C5 C6 114.9(7) . . ?
C4 C5 H5A 108.6 . . ?
C6 C5 H5A 108.6 . . ?
C4 C5 H5B 108.6 . . ?
C6 C5 H5B 108.6 . . ?
H5A C5 H5B 107.5 . . ?
O4 C6 O3 123.7(8) . . ?
O4 C6 C5 119.4(8) . . ?
O3 C6 C5 116.8(7) . . ?
C8 C7 Sn3 107.5(5) . . ?
C8 C7 H7A 110.2 . . ?
Sn3 C7 H7A 110.2 . . ?
C8 C7 H7B 110.2 . . ?
Sn3 C7 H7B 110.2 . . ?
H7A C7 H7B 108.5 . . ?
C9 C8 C7 113.2(6) . . ?
C9 C8 H8A 108.9 . . ?
C7 C8 H8A 108.9 . . ?
C9 C8 H8B 108.9 . . ?
C7 C8 H8B 108.9 . . ?
H8A C8 H8B 107.8 . . ?
O6 C9 O5 122.7(7) . . ?
O6 C9 C8 119.6(7) . . ?
O5 C9 C8 117.7(7) . . ?
C11 C10 Sn4 110.1(6) . . ?
C11 C10 H10A 109.6 . . ?
Sn4 C10 H10A 109.6 . . ?
C11 C10 H10B 109.6 . . ?
Sn4 C10 H10B 109.6 . . ?
H10A C10 H10B 108.2 . . ?
C10 C11 C12 116.9(7) . . ?
C10 C11 H11A 108.1 . . ?
C12 C11 H11A 108.1 . . ?
C10 C11 H11B 108.1 . . ?
C12 C11 H11B 108.1 . . ?
H11A C11 H11B 107.3 . . ?
O8 C12 O7 123.5(8) . . ?
O8 C12 C11 119.3(7) . . ?
O7 C12 C11 117.2(7) . . ?
C14 C13 Sn5 109.5(6) . . ?
C14 C13 H13A 109.8 . . ?
Sn5 C13 H13A 109.8 . . ?
C14 C13 H13B 109.8 . . ?
Sn5 C13 H13B 109.8 . . ?
H13A C13 H13B 108.2 . . ?
C15 C14 C13 115.4(7) . . ?
C15 C14 H14A 108.4 . . ?
C13 C14 H14A 108.4 . . ?
C15 C14 H14B 108.4 . . ?
C13 C14 H14B 108.4 . . ?
H14A C14 H14B 107.5 . . ?
O10 C15 O9 122.2(8) . . ?
O10 C15 C14 120.5(7) . . ?
O9 C15 C14 117.3(7) . . ?
C17 C16 Sn6 108.3(5) . . ?
C17 C16 H16A 110.0 . . ?
Sn6 C16 H16A 110.0 . . ?
C17 C16 H16B 110.0 . . ?
Sn6 C16 H16B 110.0 . . ?
H16A C16 H16B 108.4 . . ?
C18 C17 C16 113.7(7) . . ?
C18 C17 H17A 108.8 . . ?
C16 C17 H17A 108.8 . . ?
C18 C17 H17B 108.8 . . ?
C16 C17 H17B 108.8 . . ?
H17A C17 H17B 107.7 . . ?
O12 C18 O11 121.0(8) . . ?
O12 C18 C17 121.0(7) . . ?
O11 C18 C17 117.9(7) . . ?
C20 C19 Sn7 109.9(5) . . ?
C20 C19 H19A 109.7 . . ?
Sn7 C19 H19A 109.7 . . ?
C20 C19 H19B 109.7 . . ?
Sn7 C19 H19B 109.7 . . ?
H19A C19 H19B 108.2 . . ?
C21 C20 C19 115.6(7) . . ?
C21 C20 H20A 108.4 . . ?
C19 C20 H20A 108.4 . . ?
C21 C20 H20B 108.4 . . ?
C19 C20 H20B 108.4 . . ?
H20A C20 H20B 107.5 . . ?
O14 C21 O13 122.3(8) . . ?
O14 C21 C20 121.2(7) . . ?
O13 C21 C20 116.3(7) . . ?
C23 C22 Sn8 107.9(5) . . ?
C23 C22 H22A 110.1 . . ?
Sn8 C22 H22A 110.1 . . ?
C23 C22 H22B 110.1 . . ?
Sn8 C22 H22B 110.1 . . ?
H22A C22 H22B 108.4 . . ?
C22 C23 C24 113.2(7) . . ?
C22 C23 H23A 108.9 . . ?
C24 C23 H23A 108.9 . . ?
C22 C23 H23B 108.9 . . ?
C24 C23 H23B 108.9 . . ?
H23A C23 H23B 107.8 . . ?
O15 C24 O16 124.0(7) . . ?
O15 C24 C23 118.3(7) . . ?
O16 C24 C23 117.7(7) . . ?
C26 C25 Sn9 107.9(5) . . ?
C26 C25 H25A 110.1 . . ?
Sn9 C25 H25A 110.1 . . ?
C26 C25 H25B 110.1 . . ?
Sn9 C25 H25B 110.1 . . ?
H25A C25 H25B 108.4 . . ?
C27 C26 C25 112.4(7) . . ?
C27 C26 H26A 109.1 . . ?
C25 C26 H26A 109.1 . . ?
C27 C26 H26B 109.1 . . ?
C25 C26 H26B 109.1 . . ?
H26A C26 H26B 107.9 . . ?
O22 C27 O21 123.2(7) . . ?
O22 C27 C26 119.6(6) . . ?
O21 C27 C26 117.2(6) . . ?
C29 C28 Sn10 108.5(5) . . ?
C29 C28 H28A 110.0 . . ?
Sn10 C28 H28A 110.0 . . ?
C29 C28 H28B 110.0 . . ?
Sn10 C28 H28B 110.0 . . ?
H28A C28 H28B 108.4 . . ?
C30 C29 C28 113.2(7) . . ?
C30 C29 H29A 108.9 . . ?
C28 C29 H29A 108.9 . . ?
C30 C29 H29B 108.9 . . ?
C28 C29 H29B 108.9 . . ?
H29A C29 H29B 107.8 . . ?
O24 C30 O23 123.1(8) . . ?
O24 C30 C29 119.8(7) . . ?
O23 C30 C29 117.1(7) . . ?
O24 C30 Na4 43.3(4) . . ?
O23 C30 Na4 103.8(5) . . ?
C29 C30 Na4 122.3(5) . . ?
C32 C31 Sn11 108.6(5) . . ?
C32 C31 H31A 110.0 . . ?
Sn11 C31 H31A 110.0 . . ?
C32 C31 H31B 110.0 . . ?
Sn11 C31 H31B 110.0 . . ?
H31A C31 H31B 108.3 . . ?
C31 C32 C33 116.1(8) . . ?
C31 C32 H32A 108.3 . . ?
C33 C32 H32A 108.3 . . ?
C31 C32 H32B 108.3 . . ?
C33 C32 H32B 108.3 . . ?
H32A C32 H32B 107.4 . . ?
O18 C33 O17 123.2(8) . . ?
O18 C33 C32 120.6(8) . . ?
O17 C33 C32 116.2(7) . . ?
C35 C34 Sn12 109.0(5) . . ?
C35 C34 H34A 109.9 . . ?
Sn12 C34 H34A 109.9 . . ?
C35 C34 H34B 109.9 . . ?
Sn12 C34 H34B 109.9 . . ?
H34A C34 H34B 108.3 . . ?
C36 C35 C34 114.9(7) . . ?
C36 C35 H35A 108.5 . . ?
C34 C35 H35A 108.5 . . ?
C36 C35 H35B 108.5 . . ?
C34 C35 H35B 108.5 . . ?
H35A C35 H35B 107.5 . . ?
O20 C36 O19 122.7(8) . . ?
O20 C36 C35 120.8(8) . . ?
O19 C36 C35 116.4(7) . . ?
O114 Na1 O103 105.6(2) . . ?
O114 Na1 O204 165.5(2) . . ?
O103 Na1 O204 87.5(2) . . ?
O114 Na1 O24 83.2(2) . . ?
O103 Na1 O24 113.2(2) . . ?
O204 Na1 O24 86.0(2) . . ?
O114 Na1 O202 84.3(2) . . ?
O103 Na1 O202 159.4(2) . . ?
O204 Na1 O202 85.3(2) . . ?
O24 Na1 O202 85.6(2) . . ?
O114 Na1 O201 95.5(2) . . ?
O103 Na1 O201 83.6(2) . . ?
O204 Na1 O201 92.0(2) . . ?
O24 Na1 O201 162.9(2) . . ?
O202 Na1 O201 77.3(2) . . ?
O114 Na1 Na4 42.00(14) . . ?
O103 Na1 Na4 113.1(2) . . ?
O204 Na1 Na4 127.25(17) . . ?
O24 Na1 Na4 41.39(15) . . ?
O202 Na1 Na4 86.46(17) . . ?
O201 Na1 Na4 136.17(18) . . ?
O114 Na1 Na2 83.18(16) . . ?
O103 Na1 Na2 155.10(18) . . ?
O204 Na1 Na2 82.36(16) . . ?
O24 Na1 Na2 43.63(15) . . ?
O202 Na1 Na2 42.02(14) . . ?
O201 Na1 Na2 119.28(18) . . ?
Na4 Na1 Na2 58.25(9) . . ?
O206 Na2 O8 168.1(2) . . ?
O206 Na2 O208 99.1(2) . . ?
O8 Na2 O208 84.2(2) . . ?
O206 Na2 O207 88.6(2) . . ?
O8 Na2 O207 102.9(2) . . ?
O208 Na2 O207 88.8(2) . . ?
O206 Na2 O202 84.0(2) . . ?
O8 Na2 O202 91.6(2) . . ?
O208 Na2 O202 173.4(2) . . ?
O207 Na2 O202 97.1(2) . . ?
O206 Na2 O24 81.0(2) . . ?
O8 Na2 O24 87.7(2) . . ?
O208 Na2 O24 89.8(2) . . ?
O207 Na2 O24 169.1(2) . . ?
O202 Na2 O24 85.0(2) . . ?
O206 Na2 Na4 123.7(2) . . ?
O8 Na2 Na4 44.98(15) . . ?
O208 Na2 Na4 84.69(17) . . ?
O207 Na2 Na4 147.7(2) . . ?
O202 Na2 Na4 88.78(16) . . ?
O24 Na2 Na4 42.75(14) . . ?
O206 Na2 Na3 139.82(18) . . ?
O8 Na2 Na3 43.57(14) . . ?
O208 Na2 Na3 40.94(15) . . ?
O207 Na2 Na3 93.69(19) . . ?
O202 Na2 Na3 135.17(17) . . ?
O24 Na2 Na3 92.31(17) . . ?
Na4 Na2 Na3 61.43(9) . . ?
O206 Na2 Na1 78.05(16) . . ?
O8 Na2 Na1 91.20(16) . . ?
O208 Na2 Na1 131.93(18) . . ?
O207 Na2 Na1 138.40(19) . . ?
O202 Na2 Na1 42.88(15) . . ?
O24 Na2 Na1 42.17(14) . . ?
Na4 Na2 Na1 60.30(9) . . ?
Na3 Na2 Na1 121.72(11) . . ?
O209 Na3 O208 102.2(2) . . ?
O209 Na3 O212 93.9(2) . . ?
O208 Na3 O212 160.9(2) . . ?
O209 Na3 O210 88.8(2) . . ?
O208 Na3 O210 96.1(2) . . ?
O212 Na3 O210 94.5(2) . . ?
O209 Na3 O211 169.4(2) . . ?
O208 Na3 O211 84.0(2) . . ?
O212 Na3 O211 81.7(2) . . ?
O210 Na3 O211 82.0(2) . . ?
O209 Na3 O8 103.8(2) . . ?
O208 Na3 O8 83.3(2) . . ?
O212 Na3 O8 83.0(2) . . ?
O210 Na3 O8 167.4(2) . . ?
O211 Na3 O8 85.4(2) . . ?
O209 Na3 Na2 103.56(19) . . ?
O208 Na3 Na2 41.91(14) . . ?
O212 Na3 Na2 124.26(17) . . ?
O210 Na3 Na2 137.58(19) . . ?
O211 Na3 Na2 86.82(17) . . ?
O8 Na3 Na2 41.65(14) . . ?
O209 Na3 Na4 146.22(18) . . ?
O208 Na3 Na4 82.66(16) . . ?
O212 Na3 Na4 78.24(16) . . ?
O210 Na3 Na4 124.31(18) . . ?
O211 Na3 Na4 42.34(14) . . ?
O8 Na3 Na4 43.05(14) . . ?
Na2 Na3 Na4 58.16(9) . . ?
O214 Na4 O24 174.2(2) . . ?
O214 Na4 O213 87.8(2) . . ?
O24 Na4 O213 97.8(2) . . ?
O214 Na4 O114 95.6(2) . . ?
O24 Na4 O114 83.1(2) . . ?
O213 Na4 O114 88.9(2) . . ?
O214 Na4 O211 85.9(2) . . ?
O24 Na4 O211 94.7(2) . . ?
O213 Na4 O211 98.3(2) . . ?
O114 Na4 O211 172.7(2) . . ?
O214 Na4 O8 85.7(2) . . ?
O24 Na4 O8 88.6(2) . . ?
O213 Na4 O8 172.4(2) . . ?
O114 Na4 O8 87.8(2) . . ?
O211 Na4 O8 85.25(19) . . ?
O214 Na4 C30 162.6(2) . . ?
O24 Na4 C30 21.15(19) . . ?
O213 Na4 C30 86.7(2) . . ?
O114 Na4 C30 100.8(2) . . ?
O211 Na4 C30 78.6(2) . . ?
O8 Na4 C30 100.7(2) . . ?
O214 Na4 Na2 128.69(19) . . ?
O24 Na4 Na2 45.58(15) . . ?
O213 Na4 Na2 143.3(2) . . ?
O114 Na4 Na2 84.95(17) . . ?
O211 Na4 Na2 88.58(16) . . ?
O8 Na4 Na2 43.01(15) . . ?
C30 Na4 Na2 59.34(17) . . ?
O214 Na4 Na1 136.32(17) . . ?
O24 Na4 Na1 42.60(14) . . ?
O213 Na4 Na1 91.17(18) . . ?
O114 Na4 Na1 40.72(15) . . ?
O211 Na4 Na1 137.26(18) . . ?
O8 Na4 Na1 90.74(17) . . ?
C30 Na4 Na1 60.39(16) . . ?
Na2 Na4 Na1 61.44(9) . . ?
O214 Na4 Na3 82.94(16) . . ?
O24 Na4 Na3 93.56(16) . . ?
O213 Na4 Na3 139.79(19) . . ?
O114 Na4 Na3 130.85(18) . . ?
O211 Na4 Na3 42.19(14) . . ?
O8 Na4 Na3 43.10(13) . . ?
C30 Na4 Na3 90.65(17) . . ?
Na2 Na4 Na3 60.40(9) . . ?
Na1 Na4 Na3 121.83(11) . . ?
O203 Na5 O113 102.7(2) . . ?
O203 Na5 O10 104.8(2) . . ?
O113 Na5 O10 82.2(2) . . ?
O203 Na5 O101 87.6(2) . . ?
O113 Na5 O101 94.6(2) . . ?
O10 Na5 O101 167.6(2) . . ?
O203 Na5 O104 94.5(2) . . ?
O113 Na5 O104 160.4(2) . . ?
O10 Na5 O104 84.3(2) . . ?
O101 Na5 O104 95.5(2) . . ?
O203 Na5 O102 166.5(2) . . ?
O113 Na5 O102 84.6(2) . . ?
O10 Na5 O102 87.3(2) . . ?
O101 Na5 O102 80.5(2) . . ?
O104 Na5 O102 80.5(2) . . ?
O203 Na5 Na6 148.38(18) . . ?
O113 Na5 Na6 83.04(16) . . ?
O10 Na5 Na6 44.59(15) . . ?
O101 Na5 Na6 123.28(18) . . ?
O104 Na5 Na6 77.34(16) . . ?
O102 Na5 Na6 42.83(14) . . ?
O203 Na5 Na8 105.68(19) . . ?
O113 Na5 Na8 41.60(14) . . ?
O10 Na5 Na8 40.77(14) . . ?
O101 Na5 Na8 135.65(19) . . ?
O104 Na5 Na8 124.39(16) . . ?
O102 Na5 Na8 87.36(17) . . ?
Na6 Na5 Na8 58.50(9) . . ?
O6 Na6 O105 89.9(2) . . ?
O6 Na6 O106 174.4(2) . . ?
O105 Na6 O106 93.8(2) . . ?
O6 Na6 O102 95.0(2) . . ?
O105 Na6 O102 95.7(2) . . ?
O106 Na6 O102 88.8(2) . . ?
O6 Na6 O108 82.3(2) . . ?
O105 Na6 O108 93.7(2) . . ?
O106 Na6 O108 93.3(2) . . ?
O102 Na6 O108 170.1(2) . . ?
O6 Na6 O10 88.3(2) . . ?
O105 Na6 O10 178.0(2) . . ?
O106 Na6 O10 87.9(2) . . ?
O102 Na6 O10 85.28(19) . . ?
O108 Na6 O10 85.17(19) . . ?
O6 Na6 Na8 45.66(15) . . ?
O105 Na6 Na8 135.5(2) . . ?
O106 Na6 Na8 130.49(19) . . ?
O102 Na6 Na8 89.97(16) . . ?
O108 Na6 Na8 81.35(16) . . ?
O10 Na6 Na8 42.69(14) . . ?
O6 Na6 Na7 41.70(13) . . ?
O105 Na6 Na7 86.08(18) . . ?
O106 Na6 Na7 134.36(17) . . ?
O102 Na6 Na7 136.74(18) . . ?
O108 Na6 Na7 41.37(15) . . ?
O10 Na6 Na7 92.02(16) . . ?
Na8 Na6 Na7 61.28(9) . . ?
O6 Na6 Na5 94.31(16) . . ?
O105 Na6 Na5 138.99(18) . . ?
O106 Na6 Na5 85.68(16) . . ?
O102 Na6 Na5 43.28(15) . . ?
O108 Na6 Na5 127.25(18) . . ?
O10 Na6 Na5 42.08(13) . . ?
Na8 Na6 Na5 61.26(9) . . ?
Na7 Na6 Na5 122.54(11) . . ?
O108 Na7 O111 163.2(2) . . ?
O108 Na7 O6 83.3(2) . . ?
O111 Na7 O6 86.8(2) . . ?
O108 Na7 O107 77.4(2) . . ?
O111 Na7 O107 117.0(2) . . ?
O6 Na7 O107 94.2(2) . . ?
O108 Na7 O109 100.0(2) . . ?
O111 Na7 O109 86.8(2) . . ?
O6 Na7 O109 167.0(2) . . ?
O107 Na7 O109 98.8(2) . . ?
O108 Na7 O110 80.0(2) . . ?
O111 Na7 O110 85.8(2) . . ?
O6 Na7 O110 86.2(2) . . ?
O107 Na7 O110 157.2(2) . . ?
O109 Na7 O110 82.0(2) . . ?
O108 Na7 Na6 43.12(14) . . ?
O111 Na7 Na6 127.73(17) . . ?
O6 Na7 Na6 40.99(14) . . ?
O107 Na7 Na6 78.41(17) . . ?
O109 Na7 Na6 142.97(18) . . ?
O110 Na7 Na6 87.25(17) . . ?
O108 Na7 Na8 80.38(15) . . ?
O111 Na7 Na8 83.06(16) . . ?
O6 Na7 Na8 44.04(15) . . ?
O107 Na7 Na8 134.72(19) . . ?
O109 Na7 Na8 123.73(18) . . ?
O110 Na7 Na8 42.22(14) . . ?
Na6 Na7 Na8 58.72(9) . . ?
O112 Na8 O10 167.7(3) . . ?
O112 Na8 O205 88.9(2) . . ?
O10 Na8 O205 103.2(2) . . ?
O112 Na8 O113 96.3(2) . . ?
O10 Na8 O113 81.5(2) . . ?
O205 Na8 O113 90.4(2) . . ?
O112 Na8 O110 86.3(2) . . ?
O10 Na8 O110 94.4(2) . . ?
O205 Na8 O110 97.0(2) . . ?
O113 Na8 O110 172.2(2) . . ?
O112 Na8 O6 80.1(2) . . ?
O10 Na8 O6 87.7(2) . . ?
O205 Na8 O6 168.9(2) . . ?
O113 Na8 O6 89.3(2) . . ?
O110 Na8 O6 83.86(19) . . ?
O112 Na8 Na6 122.1(2) . . ?
O10 Na8 Na6 45.70(15) . . ?
O205 Na8 Na6 148.8(2) . . ?
O113 Na8 Na6 83.76(17) . . ?
O110 Na8 Na6 88.60(16) . . ?
O6 Na8 Na6 42.04(14) . . ?
O112 Na8 Na7 78.99(17) . . ?
O10 Na8 Na7 93.18(16) . . ?
O205 Na8 Na7 137.96(19) . . ?
O113 Na8 Na7 130.59(18) . . ?
O110 Na8 Na7 42.62(15) . . ?
O6 Na8 Na7 41.31(13) . . ?
Na6 Na8 Na7 60.00(9) . . ?
O112 Na8 Na5 136.3(2) . . ?
O10 Na8 Na5 41.15(13) . . ?
O205 Na8 Na5 96.24(19) . . ?
O113 Na8 Na5 40.52(15) . . ?
O110 Na8 Na5 135.46(18) . . ?
O6 Na8 Na5 90.72(16) . . ?
Na6 Na8 Na5 60.24(9) . . ?
Na7 Na8 Na5 120.24(11) . . ?
O307 Na9 O306 97.1(2) . 2_988 ?
O307 Na9 O303 98.2(2) . . ?
O306 Na9 O303 164.4(2) 2_988 . ?
O307 Na9 O302 172.4(2) . . ?
O306 Na9 O302 82.7(2) 2_988 . ?
O303 Na9 O302 82.5(2) . . ?
O307 Na9 O22 101.8(2) . . ?
O306 Na9 O22 82.5(2) 2_988 . ?
O303 Na9 O22 91.6(2) . . ?
O302 Na9 O22 85.8(2) . . ?
O307 Na9 O301 91.7(2) . . ?
O306 Na9 O301 91.2(2) 2_988 . ?
O303 Na9 O301 91.2(2) . . ?
O302 Na9 O301 80.7(2) . . ?
O22 Na9 O301 165.7(2) . . ?
O307 Na9 Na10 101.3(2) . 2_988 ?
O306 Na9 Na10 41.92(14) 2_988 2_988 ?
O303 Na9 Na10 131.03(17) . 2_988 ?
O302 Na9 Na10 83.65(18) . 2_988 ?
O22 Na9 Na10 40.64(14) . 2_988 ?
O301 Na9 Na10 132.13(18) . 2_988 ?
O307 Na9 Na10 145.68(19) . . ?
O306 Na9 Na10 84.90(16) 2_988 . ?
O303 Na9 Na10 80.83(16) . . ?
O302 Na9 Na10 41.94(14) . . ?
O22 Na9 Na10 44.31(15) . . ?
O301 Na9 Na10 122.55(18) . . ?
Na10 Na9 Na10 58.39(10) 2_988 . ?
O305 Na10 O22 165.8(3) . 2_988 ?
O305 Na10 O304 88.4(3) . . ?
O22 Na10 O304 105.6(2) 2_988 . ?
O305 Na10 O306 92.9(2) . . ?
O22 Na10 O306 83.8(2) 2_988 . ?
O304 Na10 O306 95.8(2) . . ?
O305 Na10 O302 92.5(2) . . ?
O22 Na10 O302 89.5(2) 2_988 . ?
O304 Na10 O302 90.2(2) . . ?
O306 Na10 O302 172.0(2) . . ?
O305 Na10 O22 78.2(2) . . ?
O22 Na10 O22 88.0(2) 2_988 . ?
O304 Na10 O22 165.3(3) . . ?
O306 Na10 O22 91.2(2) . . ?
O302 Na10 O22 84.1(2) . . ?
O305 Na10 Na10 120.2(2) . 2_988 ?
O22 Na10 Na10 45.96(15) 2_988 2_988 ?
O304 Na10 Na10 151.1(2) . 2_988 ?
O306 Na10 Na10 86.74(19) . 2_988 ?
O302 Na10 Na10 85.44(17) . 2_988 ?
O22 Na10 Na10 42.07(14) . 2_988 ?
O305 Na10 Na9 133.1(2) . 2_988 ?
O22 Na10 Na9 42.55(14) 2_988 2_988 ?
O304 Na10 Na9 103.0(2) . 2_988 ?
O306 Na10 Na9 41.31(15) . 2_988 ?
O302 Na10 Na9 132.00(18) . 2_988 ?
O22 Na10 Na9 90.86(17) . 2_988 ?
Na10 Na10 Na9 61.11(11) 2_988 2_988 ?
O305 Na10 Na9 79.06(17) . . ?
O22 Na10 Na9 93.22(16) 2_988 . ?
O304 Na10 Na9 129.0(2) . . ?
O306 Na10 Na9 133.74(18) . . ?
O302 Na10 Na9 42.05(15) . . ?
O22 Na10 Na9 42.53(13) . . ?
Na10 Na10 Na9 60.51(10) 2_988 . ?
Na9 Na10 Na9 121.62(10) 2_988 . ?
O405 Na11 O12 102.0(2) . . ?
O405 Na11 O406 101.6(2) . 2_756 ?
O12 Na11 O406 81.2(2) . 2_756 ?
O405 Na11 O402 172.2(3) . . ?
O12 Na11 O402 82.7(2) . . ?
O406 Na11 O402 85.2(2) 2_756 . ?
O405 Na11 O403 90.2(2) . . ?
O12 Na11 O403 166.6(2) . . ?
O406 Na11 O403 91.0(2) 2_756 . ?
O402 Na11 O403 85.8(2) . . ?
O405 Na11 O401 95.7(2) . . ?
O12 Na11 O401 90.6(2) . . ?
O406 Na11 O401 162.0(2) 2_756 . ?
O402 Na11 O401 77.9(2) . . ?
O403 Na11 O401 93.8(2) . . ?
O405 Na11 Na12 106.5(2) . 2_756 ?
O12 Na11 Na12 40.29(14) . 2_756 ?
O406 Na11 Na12 40.89(14) 2_756 2_756 ?
O402 Na11 Na12 81.08(17) . 2_756 ?
O403 Na11 Na12 130.73(18) . 2_756 ?
O401 Na11 Na12 128.64(17) . 2_756 ?
O405 Na11 Na12 142.79(18) . . ?
O12 Na11 Na12 43.02(15) . . ?
O406 Na11 Na12 86.80(16) 2_756 . ?
O402 Na11 Na12 40.36(15) . . ?
O403 Na11 Na12 126.17(18) . . ?
O401 Na11 Na12 76.38(16) . . ?
Na12 Na11 Na12 57.88(10) 2_756 . ?
O12 Na12 O406 82.0(2) 2_756 . ?
O12 Na12 O402 90.0(2) 2_756 . ?
O406 Na12 O402 171.9(2) . . ?
O12 Na12 O407 93.6(2) 2_756 . ?
O406 Na12 O407 93.1(2) . . ?
O402 Na12 O407 88.6(2) . . ?
O12 Na12 O408 165.9(3) 2_756 . ?
O406 Na12 O408 94.2(2) . . ?
O402 Na12 O408 93.3(2) . . ?
O407 Na12 O408 100.1(2) . . ?
O12 Na12 O12 87.6(2) 2_756 . ?
O406 Na12 O12 97.7(2) . . ?
O402 Na12 O12 80.7(2) . . ?
O407 Na12 O12 169.2(2) . . ?
O408 Na12 O12 79.4(2) . . ?
O12 Na12 Na12 45.39(15) 2_756 2_756 ?
O406 Na12 Na12 90.10(19) . 2_756 ?
O402 Na12 Na12 83.42(17) . 2_756 ?
O407 Na12 Na12 138.0(2) . 2_756 ?
O408 Na12 Na12 121.4(2) . 2_756 ?
O12 Na12 Na12 42.24(14) . 2_756 ?
O12 Na12 Na11 40.94(14) 2_756 2_756 ?
O406 Na12 Na11 41.08(15) . 2_756 ?
O402 Na12 Na11 130.92(18) . 2_756 ?
O407 Na12 Na11 95.40(19) . 2_756 ?
O408 Na12 Na11 133.44(18) . 2_756 ?
O12 Na12 Na11 92.57(17) . 2_756 ?
Na12 Na12 Na11 61.56(11) 2_756 2_756 ?
O12 Na12 Na11 94.12(16) 2_756 . ?
O406 Na12 Na11 138.44(19) . . ?
O402 Na12 Na11 40.61(15) . . ?
O407 Na12 Na11 128.48(19) . . ?
O408 Na12 Na11 79.68(16) . . ?
O12 Na12 Na11 40.76(13) . . ?
Na12 Na12 Na11 60.56(10) 2_756 . ?
Na11 Na12 Na11 122.12(10) 2_756 . ?
Na6 O102 Na5 93.9(2) . . ?
Na7 O108 Na6 95.5(2) . . ?
Na8 O110 Na7 95.2(2) . . ?
Na5 O113 Na8 97.9(2) . . ?
Na1 O114 Na4 97.3(2) . . ?
Na2 O202 Na1 95.1(2) . . ?
Na3 O208 Na2 97.1(2) . . ?
Na3 O211 Na4 95.5(2) . . ?
Na10 O302 Na9 96.0(2) . . ?
Na9 O306 Na10 96.8(2) 2_988 . ?
Na12 O402 Na11 99.0(2) . . ?
Na12 O406 Na11 98.0(2) . 2_756 ?
H501 O501 H502 119.7 . . ?
H521 O502 H522 118.9 . . ?
H531 O503 H532 119.7 . . ?
H541 O504 H542 119.3 . . ?
H551 O505 H552 119.0 . . ?
H561 O506 H562 118.2 . . ?
H571 O507 H572 118.9 . . ?
H581 O508 H582 119.3 . . ?
H591 O509 H592 118.9 . . ?
H511 O510 H512 119.2 . . ?
H611 O511 H612 118.6 . . ?
H621 O512 H622 120.1 . . ?

loop_
_geom_bond_atom_site_label_1
_geom_bond_atom_site_label_2
_geom_bond_distance
_geom_bond_site_symmetry_2
_geom_bond_publ_flag
Sn1 C1 2.151(8) . ?
Sn1 O1 2.369(5) . ?
Sn1 S3 2.408(2) . ?
Sn1 S1 2.434(2) 1_655 ?
Sn1 S2 2.503(2) . ?
Sn2 C4 2.174(7) . ?
Sn2 S2 2.401(2) . ?
Sn2 S4 2.434(2) . ?
Sn2 O3 2.452(5) . ?
Sn2 S3 2.477(2) . ?
Sn3 C7 2.145(7) . ?
Sn3 O5 2.280(5) . ?
Sn3 S6 2.416(2) . ?
Sn3 S4 2.434(2) . ?
Sn3 S5 2.522(2) . ?
Sn4 C10 2.137(7) . ?
Sn4 O7 2.326(5) . ?
Sn4 S5 2.405(2) . ?
Sn4 S1 2.416(2) . ?
Sn4 S6 2.516(2) . ?
Sn5 C13 2.137(7) . ?
Sn5 O9 2.297(5) . ?
Sn5 S7 2.417(2) . ?
Sn5 S9 2.418(2) . ?
Sn5 S8 2.512(2) . ?
Sn6 C16 2.131(7) . ?
Sn6 O11 2.306(5) . ?
Sn6 S8 2.410(2) . ?
Sn6 S10 2.418(2) . ?
Sn6 S9 2.503(2) . ?
Sn7 C19 2.156(8) . ?
Sn7 O13 2.333(6) . ?
Sn7 S12 2.403(2) . ?
Sn7 S10 2.433(2) . ?
Sn7 S11 2.506(2) . ?
Sn8 C22 2.170(7) . ?
Sn8 S11 2.405(2) 1_455 ?
Sn8 S7 2.417(2) . ?
Sn8 O15 2.425(5) . ?
Sn8 S12 2.504(2) 1_455 ?
Sn9 C25 2.135(7) . ?
Sn9 O21 2.300(5) . ?
Sn9 S13 2.418(2) . ?
Sn9 S17 2.425(2) . ?
Sn9 S18 2.530(2) . ?
Sn10 C28 2.136(7) . ?
Sn10 O23 2.314(5) . ?
Sn10 S18 2.416(2) . ?
Sn10 S14 2.424(2) . ?
Sn10 S13 2.513(2) . ?
Sn11 C31 2.167(8) . ?
Sn11 S16 2.408(2) . ?
Sn11 O17 2.413(5) . ?
Sn11 S14 2.435(2) . ?
Sn11 S15 2.497(2) . ?
Sn12 C34 2.158(7) . ?
Sn12 O19 2.406(5) . ?
Sn12 S15 2.406(2) . ?
Sn12 S17 2.432(2) 1_655 ?
Sn12 S16 2.498(2) . ?
S1 Sn1 2.434(2) 1_455 ?
S11 Sn8 2.405(2) 1_655 ?
S12 Sn8 2.503(2) 1_655 ?
S17 Sn12 2.432(2) 1_455 ?
O1 C3 1.269(10) . ?
O2 C3 1.260(9) . ?
O3 C6 1.271(10) . ?
O4 C6 1.258(9) . ?
O5 C9 1.281(9) . ?
O6 C9 1.259(9) . ?
O6 Na6 2.351(6) . ?
O6 Na7 2.385(6) . ?
O6 Na8 2.511(6) . ?
O7 C12 1.270(9) . ?
O8 C12 1.251(9) . ?
O8 Na2 2.381(6) . ?
O8 Na4 2.467(6) . ?
O8 Na3 2.469(6) . ?
O9 C15 1.279(8) . ?
O10 C15 1.258(9) . ?
O10 Na8 2.380(6) . ?
O10 Na5 2.398(6) . ?
O10 Na6 2.512(6) . ?
O11 C18 1.302(9) . ?
O12 C18 1.255(9) . ?
O12 Na12 2.368(6) 2_756 ?
O12 Na11 2.400(6) . ?
O12 Na12 2.508(6) . ?
O13 C21 1.290(9) . ?
O14 C21 1.246(9) . ?
O15 C24 1.266(10) . ?
O16 C24 1.269(9) . ?
O17 C33 1.296(10) . ?
O18 C33 1.236(9) . ?
O19 C36 1.287(9) . ?
O20 C36 1.247(9) . ?
O21 C27 1.296(9) . ?
O22 C27 1.243(9) . ?
O22 Na10 2.349(6) 2_988 ?
O22 Na9 2.439(6) . ?
O22 Na10 2.520(6) . ?
O23 C30 1.280(9) . ?
O24 C30 1.247(9) . ?
O24 Na4 2.369(6) . ?
O24 Na1 2.425(6) . ?
O24 Na2 2.493(6) . ?
C1 C2 1.526(11) . ?
C1 H1A 0.9600 . ?
C1 H1B 0.9600 . ?
C2 C3 1.520(12) . ?
C2 H2A 0.9600 . ?
C2 H2B 0.9600 . ?
C4 C5 1.492(11) . ?
C4 H4A 0.9600 . ?
C4 H4B 0.9600 . ?
C5 C6 1.528(12) . ?
C5 H5A 0.9600 . ?
C5 H5B 0.9600 . ?
C7 C8 1.561(11) . ?
C7 H7A 0.9600 . ?
C7 H7B 0.9600 . ?
C8 C9 1.507(11) . ?
C8 H8A 0.9600 . ?
C8 H8B 0.9600 . ?
C10 C11 1.507(12) . ?
C10 H10A 0.9600 . ?
C10 H10B 0.9600 . ?
C11 C12 1.508(12) . ?
C11 H11A 0.9600 . ?
C11 H11B 0.9600 . ?
C13 C14 1.524(11) . ?
C13 H13A 0.9600 . ?
C13 H13B 0.9600 . ?
C14 C15 1.510(11) . ?
C14 H14A 0.9600 . ?
C14 H14B 0.9600 . ?
C16 C17 1.548(11) . ?
C16 H16A 0.9600 . ?
C16 H16B 0.9600 . ?
C17 C18 1.491(11) . ?
C17 H17A 0.9600 . ?
C17 H17B 0.9600 . ?
C19 C20 1.509(12) . ?
C19 H19A 0.9600 . ?
C19 H19B 0.9600 . ?
C20 C21 1.508(12) . ?
C20 H20A 0.9600 . ?
C20 H20B 0.9600 . ?
C22 C23 1.524(11) . ?
C22 H22A 0.9600 . ?
C22 H22B 0.9600 . ?
C23 C24 1.525(11) . ?
C23 H23A 0.9600 . ?
C23 H23B 0.9600 . ?
C25 C26 1.551(11) . ?
C25 H25A 0.9600 . ?
C25 H25B 0.9600 . ?
C26 C27 1.512(11) . ?
C26 H26A 0.9600 . ?
C26 H26B 0.9600 . ?
C28 C29 1.560(11) . ?
C28 H28A 0.9600 . ?
C28 H28B 0.9600 . ?
C29 C30 1.516(11) . ?
C29 H29A 0.9600 . ?
C29 H29B 0.9600 . ?
C30 Na4 3.117(8) . ?
C31 C32 1.497(11) . ?
C31 H31A 0.9600 . ?
C31 H31B 0.9600 . ?
C32 C33 1.512(12) . ?
C32 H32A 0.9600 . ?
C32 H32B 0.9600 . ?
C34 C35 1.506(11) . ?
C34 H34A 0.9600 . ?
C34 H34B 0.9600 . ?
C35 C36 1.504(12) . ?
C35 H35A 0.9600 . ?
C35 H35B 0.9600 . ?
Na1 O114 2.343(6) . ?
Na1 O103 2.356(6) . ?
Na1 O204 2.367(6) . ?
Na1 O202 2.461(6) . ?
Na1 O201 2.471(6) . ?
Na1 Na4 3.563(5) . ?
Na1 Na2 3.603(4) . ?
Na2 O206 2.355(7) . ?
Na2 O208 2.403(6) . ?
Na2 O207 2.405(7) . ?
Na2 O202 2.421(6) . ?
Na2 Na4 3.488(5) . ?
Na2 Na3 3.570(5) . ?
Na3 O209 2.350(6) . ?
Na3 O208 2.358(6) . ?
Na3 O212 2.394(6) . ?
Na3 O210 2.428(6) . ?
Na3 O211 2.433(6) . ?
Na3 Na4 3.606(4) . ?
Na4 O214 2.366(6) . ?
Na4 O213 2.370(7) . ?
Na4 O114 2.403(6) . ?
Na4 O211 2.440(6) . ?
Na5 O203 2.346(6) . ?
Na5 O113 2.367(6) . ?
Na5 O101 2.401(6) . ?
Na5 O104 2.422(6) . ?
Na5 O102 2.455(6) . ?
Na5 Na6 3.573(4) . ?
Na5 Na8 3.609(5) . ?
Na6 O105 2.362(7) . ?
Na6 O106 2.363(6) . ?
Na6 O102 2.434(6) . ?
Na6 O108 2.442(6) . ?
Na6 Na8 3.509(5) . ?
Na6 Na7 3.555(5) . ?
Na7 O108 2.361(6) . ?
Na7 O111 2.378(6) . ?
Na7 O107 2.401(7) . ?
Na7 O109 2.442(6) . ?
Na7 O110 2.448(6) . ?
Na7 Na8 3.601(4) . ?
Na8 O112 2.311(7) . ?
Na8 O205 2.382(7) . ?
Na8 O113 2.419(6) . ?
Na8 O110 2.430(6) . ?
Na9 O307 2.344(7) . ?
Na9 O306 2.381(6) 2_988 ?
Na9 O303 2.397(7) . ?
Na9 O302 2.426(6) . ?
Na9 O301 2.484(6) . ?
Na9 Na10 3.581(5) 2_988 ?
Na9 Na10 3.602(4) . ?
Na10 O305 2.280(7) . ?
Na10 O22 2.349(6) 2_988 ?
Na10 O304 2.404(7) . ?
Na10 O306 2.409(6) . ?
Na10 O302 2.421(6) . ?
Na10 Na10 3.504(6) 2_988 ?
Na10 Na9 3.581(5) 2_988 ?
Na11 O405 2.335(7) . ?
Na11 O406 2.402(6) 2_756 ?
Na11 O402 2.409(6) . ?
Na11 O403 2.428(6) . ?
Na11 O401 2.431(6) . ?
Na11 Na12 3.620(5) 2_756 ?
Na11 Na12 3.654(4) . ?
Na12 O12 2.368(6) 2_756 ?
Na12 O406 2.393(6) . ?
Na12 O402 2.396(6) . ?
Na12 O407 2.412(7) . ?
Na12 O408 2.428(6) . ?
Na12 Na12 3.520(6) 2_756 ?
Na12 Na11 3.620(5) 2_756 ?
O306 Na9 2.381(6) 2_988 ?
O406 Na11 2.402(6) 2_756 ?
O501 H501 0.8400 . ?
O501 H502 0.8425 . ?
O502 H521 0.8403 . ?
O502 H522 0.8383 . ?
O503 H531 0.8413 . ?
O503 H532 0.8365 . ?
O504 H541 0.8406 . ?
O504 H542 0.8392 . ?
O505 H551 0.8401 . ?
O505 H552 0.8440 . ?
O506 H561 0.8391 . ?
O506 H562 0.8412 . ?
O507 H571 0.8406 . ?
O507 H572 0.8408 . ?
O508 H581 0.8441 . ?
O508 H582 0.8410 . ?
O509 H591 0.8408 . ?
O509 H592 0.8403 . ?
O510 H511 0.8392 . ?
O510 H512 0.8418 . ?
O511 H611 0.8411 . ?
O511 H612 0.8394 . ?
O512 H621 0.8411 . ?
O512 H622 0.8379 . ?
